data_4329219
loop_
_publ_author_name
'Benan Kilbas'
'Sebastian Mirtschin'
'Thomas Riis-Johannessen'
'Rosario Scopelliti'
'Kay Severin'

_publ_section_title
;
 Dicarboxylate-Bridged Ruthenium Complexes as Building Blocks for
 Molecular Nanostructures
;
_journal_name_full 'Inorganic Chemistry'
_journal_page_first 5795
_journal_page_last 5804
_journal_paper_doi 10.1021/ic300330p
_journal_volume 51
_journal_year 2012
_chemical_formula_sum 'C155 H162 Cl16 N14 O42 Ru6'
_chemical_formula_weight 4066.61
_chemical_name_systematic
; 
 ? 
;
_space_group_IT_number 2
_symmetry_cell_setting triclinic
_symmetry_space_group_name_Hall '-P 1'
_symmetry_space_group_name_H-M 'P -1'
_atom_sites_solution_hydrogens geom
_atom_sites_solution_primary direct
_atom_sites_solution_secondary difmap
_audit_contact_author_address
;
   Kay Severin
   LCS, ISIC,
   EPFL
   CH-1015 Lauasanne
   Suisse
;
_audit_contact_author_email kay.severin@epfl.ch
_audit_contact_author_fax '+41 21 693 9302'
_audit_contact_author_phone '+41 21 693 9301'
_audit_creation_method SHELXL-97
_cell_angle_alpha 72.488(12)
_cell_angle_beta 80.260(14)
_cell_angle_gamma 60.829(10)
_cell_formula_units_Z 2
_cell_length_a 19.045(3)
_cell_length_b 19.277(3)
_cell_length_c 29.182(5)
_cell_measurement_reflns_used 146
_cell_measurement_temperature 100(2)
_cell_measurement_theta_max 22
_cell_measurement_theta_min 3
_cell_volume 8918(3)
_computing_cell_refinement 'Dirax/lsq (Duisenberg & Schreurs, 1989-2000)'
_computing_data_collection 'Collect (Bruker AXS BV, 1997-2004)'
_computing_data_reduction 'EvalCCD (Duisenberg & Schreurs, 1990-2000)'
_computing_molecular_graphics 'Bruker SHELXTL'
_computing_publication_material 'Bruker SHELXTL'
_computing_structure_refinement 'SHELXL-97 (Sheldrick, 1997)'
_computing_structure_solution 'SHELXS-97 (Sheldrick, 1990)'
_diffrn_ambient_temperature 100(2)
_diffrn_detector_area_resol_mean 8.2812
_diffrn_measured_fraction_theta_full 0.948
_diffrn_measured_fraction_theta_max 0.948
_diffrn_measurement_device_type 'Bruker APEX II CCD'
_diffrn_measurement_method '\w and \p scans'
_diffrn_radiation_monochromator graphite
_diffrn_radiation_source 'Enhance (Mo) X-ray Source'
_diffrn_radiation_type MoK\a
_diffrn_radiation_wavelength 0.71073
_diffrn_reflns_av_R_equivalents 0.0856
_diffrn_reflns_av_sigmaI/netI 0.1019
_diffrn_reflns_limit_h_max 20
_diffrn_reflns_limit_h_min -20
_diffrn_reflns_limit_k_max 20
_diffrn_reflns_limit_k_min -20
_diffrn_reflns_limit_l_max 30
_diffrn_reflns_limit_l_min -30
_diffrn_reflns_number 75630
_diffrn_reflns_theta_full 22.00
_diffrn_reflns_theta_max 22.00
_diffrn_reflns_theta_min 3.10
_exptl_absorpt_coefficient_mu 0.812
_exptl_absorpt_correction_T_max 0.7447
_exptl_absorpt_correction_T_min 0.6388
_exptl_absorpt_correction_type multi-scan
_exptl_absorpt_process_details 'SADABS 2008, Bruker AXS, 2008'
_exptl_crystal_colour yellow
_exptl_crystal_density_diffrn 1.514
_exptl_crystal_description prismatic
_exptl_crystal_F_000 4124
_exptl_crystal_size_max 0.424
_exptl_crystal_size_mid 0.345
_exptl_crystal_size_min 0.340
_platon_squeeze_details
;
;
_refine_diff_density_max 1.471
_refine_diff_density_min -1.196
_refine_diff_density_rms 0.138
_refine_ls_extinction_method none
_refine_ls_goodness_of_fit_ref 1.053
_refine_ls_hydrogen_treatment constr
_refine_ls_matrix_type full
_refine_ls_number_parameters 2089
_refine_ls_number_reflns 20743
_refine_ls_number_restraints 2084
_refine_ls_restrained_S_all 1.007
_refine_ls_R_factor_all 0.1313
_refine_ls_R_factor_gt 0.0833
_refine_ls_shift/su_max 0.001
_refine_ls_shift/su_mean 0.000
_refine_ls_structure_factor_coef Fsqd
_refine_ls_weighting_details 'calc w=1/[\s^2^(Fo^2^)+(0.0826P)^2^+88.8874P] where P=(Fo^2^+2Fc^2^)/3'
_refine_ls_weighting_scheme calc
_refine_ls_wR_factor_gt 0.1845
_refine_ls_wR_factor_ref 0.2088
_reflns_number_gt 13292
_reflns_number_total 20743
_reflns_threshold_expression >2sigma(I)
_cod_data_source_file ic300330p_si_006.cif
_cod_data_source_block squeezed
_cod_database_code 4329219

loop_
_symmetry_equiv_pos_as_xyz
'x, y, z'
'-x, -y, -z'

loop_
_atom_site_label
_atom_site_type_symbol
_atom_site_fract_x
_atom_site_fract_y
_atom_site_fract_z
_atom_site_U_iso_or_equiv
_atom_site_adp_type
_atom_site_occupancy
_atom_site_symmetry_multiplicity
_atom_site_calc_flag
_atom_site_refinement_flags
_atom_site_disorder_assembly
_atom_site_disorder_group
Ru1A Ru 0.41369(5) 0.38442(5) 0.33370(3) 0.0209(2) Uani 1 1 d . . .
C10A C 0.4338(8) 0.4134(8) 0.4366(4) 0.044(3) Uani 1 1 d DU . .
H10A H 0.3774 0.4547 0.4383 0.066 Uiso 1 1 calc R . .
H10B H 0.4664 0.4408 0.4201 0.066 Uiso 1 1 calc R . .
H10C H 0.4532 0.3826 0.4692 0.066 Uiso 1 1 calc R . .
C11A C 0.4406(7) 0.3544(7) 0.4088(4) 0.031(3) Uani 1 1 d DU . .
C12A C 0.5140(6) 0.3166(7) 0.3830(4) 0.035(3) Uani 1 1 d DU . .
H12A H 0.5590 0.3239 0.3853 0.041 Uiso 1 1 calc R . .
C13A C 0.5180(6) 0.2663(6) 0.3529(4) 0.029(3) Uani 1 1 d DU . .
H13A H 0.5659 0.2425 0.3345 0.035 Uiso 1 1 calc R . .
C14A C 0.4538(6) 0.2519(6) 0.3501(4) 0.026(3) Uani 1 1 d DU . .
C15A C 0.3822(6) 0.2901(6) 0.3768(4) 0.029(3) Uani 1 1 d DU . .
H15A H 0.3375 0.2819 0.3754 0.035 Uiso 1 1 calc R . .
C16A C 0.3762(6) 0.3402(7) 0.4057(4) 0.029(3) Uani 1 1 d DU . .
H16A H 0.3276 0.3648 0.4232 0.035 Uiso 1 1 calc R . .
C17A C 0.4622(7) 0.2000(6) 0.3166(4) 0.038(3) Uani 1 1 d DU . .
H17A H 0.4923 0.2140 0.2867 0.045 Uiso 1 1 calc R . .
C18A C 0.5115(8) 0.1077(7) 0.3410(6) 0.072(5) Uani 1 1 d DU . .
H18A H 0.4828 0.0926 0.3703 0.109 Uiso 1 1 calc R . .
H18B H 0.5642 0.0970 0.3495 0.109 Uiso 1 1 calc R . .
H18C H 0.5189 0.0751 0.3189 0.109 Uiso 1 1 calc R . .
C19A C 0.3816(7) 0.2136(7) 0.3018(5) 0.049(4) Uani 1 1 d DU . .
H19A H 0.3513 0.1999 0.3306 0.073 Uiso 1 1 calc R . .
H19B H 0.3919 0.1784 0.2807 0.073 Uiso 1 1 calc R . .
H19C H 0.3503 0.2713 0.2848 0.073 Uiso 1 1 calc R . .
Ru2A Ru 0.30323(5) 0.60869(6) 0.05599(3) 0.0281(3) Uani 1 1 d . . .
C20A C 0.2780(15) 0.4479(10) 0.0565(6) 0.118(8) Uani 1 1 d U . .
H20A H 0.2425 0.4596 0.0848 0.176 Uiso 1 1 calc R . .
H20B H 0.3315 0.4036 0.0670 0.176 Uiso 1 1 calc R . .
H20C H 0.2557 0.4309 0.0365 0.176 Uiso 1 1 calc R . .
C21A C 0.2844(11) 0.5232(9) 0.0281(5) 0.057(4) Uani 1 1 d U . .
C22A C 0.3623(10) 0.5168(9) 0.0152(6) 0.065(5) Uani 1 1 d U . .
H22A H 0.4085 0.4648 0.0236 0.077 Uiso 1 1 calc R . .
C23A C 0.3715(9) 0.5858(12) -0.0096(5) 0.062(4) Uani 1 1 d U . .
H23A H 0.4242 0.5793 -0.0186 0.074 Uiso 1 1 calc R . .
C24A C 0.3040(10) 0.6671(9) -0.0224(4) 0.049(4) Uani 1 1 d U . .
C25A C 0.2270(8) 0.6687(8) -0.0063(4) 0.043(4) Uani 1 1 d U . .
H25A H 0.1797 0.7200 -0.0125 0.052 Uiso 1 1 calc R . .
C26A C 0.2195(9) 0.5993(9) 0.0174(5) 0.048(4) Uani 1 1 d U . .
H26A H 0.1673 0.6045 0.0267 0.057 Uiso 1 1 calc R . .
C27A C 0.3158(13) 0.7399(11) -0.0499(6) 0.091(6) Uani 1 1 d U . .
H27A H 0.3631 0.7406 -0.0399 0.109 Uiso 1 1 calc R . .
C28A C 0.3163(10) 0.7461(11) -0.1017(6) 0.081(6) Uani 1 1 d U . .
H28A H 0.3694 0.7073 -0.1116 0.121 Uiso 1 1 calc R . .
H28B H 0.3044 0.8021 -0.1203 0.121 Uiso 1 1 calc R . .
H28C H 0.2754 0.7331 -0.1076 0.121 Uiso 1 1 calc R . .
C29A C 0.2258(19) 0.8281(14) -0.0489(10) 0.177(12) Uani 1 1 d U . .
H29A H 0.2299 0.8755 -0.0712 0.265 Uiso 1 1 calc R . .
H29B H 0.2144 0.8360 -0.0163 0.265 Uiso 1 1 calc R . .
H29C H 0.1823 0.8226 -0.0586 0.265 Uiso 1 1 calc R . .
O30A O 0.4647(4) 0.4174(4) 0.2673(3) 0.0254(18) Uani 1 1 d U . .
C31A C 0.5390(7) 0.4052(7) 0.2598(4) 0.025(3) Uani 1 1 d U . .
O32A O 0.5894(4) 0.3773(4) 0.2899(3) 0.0301(19) Uani 1 1 d U . .
C33A C 0.5582(6) 0.4341(6) 0.2081(4) 0.025(3) Uani 1 1 d U . .
O34A O 0.4952(4) 0.4790(4) 0.1771(3) 0.0262(18) Uani 1 1 d U . .
C35A C 0.5259(6) 0.4993(7) 0.1312(4) 0.027(3) Uani 1 1 d U . .
C36A C 0.6065(7) 0.4680(7) 0.1344(4) 0.031(3) Uani 1 1 d U . .
C37A C 0.6280(6) 0.4253(7) 0.1834(4) 0.029(3) Uani 1 1 d U . .
O38A O 0.7044(4) 0.3789(4) 0.2005(3) 0.032(2) Uani 1 1 d U . .
C39A C 0.7305(8) 0.4173(9) 0.2246(6) 0.062(4) Uani 1 1 d U . .
H39A H 0.7289 0.4676 0.2024 0.093 Uiso 1 1 calc R . .
H39B H 0.7856 0.3794 0.2354 0.093 Uiso 1 1 calc R . .
H39C H 0.6947 0.4310 0.2524 0.093 Uiso 1 1 calc R . .
O40A O 0.6563(5) 0.4775(7) 0.0950(3) 0.062(3) Uani 1 1 d U . .
C41A C 0.7333(11) 0.4555(14) 0.0972(7) 0.112(7) Uani 1 1 d U . .
H41A H 0.7410 0.4717 0.1240 0.168 Uiso 1 1 calc R . .
H41B H 0.7512 0.4827 0.0671 0.168 Uiso 1 1 calc R . .
H41C H 0.7647 0.3958 0.1023 0.168 Uiso 1 1 calc R . .
C42A C 0.4695(7) 0.5482(6) 0.0913(4) 0.028(3) Uani 1 1 d U . .
O43A O 0.4938(5) 0.5737(5) 0.0517(3) 0.043(2) Uani 1 1 d U . .
O44A O 0.3978(4) 0.5554(4) 0.1029(3) 0.0305(19) Uani 1 1 d U . .
O50A O 0.3202(4) 0.4331(4) 0.2870(2) 0.0203(17) Uani 1 1 d U . .
C51A C 0.2487(7) 0.4424(6) 0.2986(4) 0.028(3) Uani 1 1 d U . .
O52A O 0.2211(4) 0.4252(5) 0.3409(3) 0.0319(19) Uani 1 1 d U . .
C53A C 0.1943(6) 0.4789(6) 0.2568(4) 0.020(3) Uani 1 1 d U . .
O54A O 0.2203(4) 0.5155(4) 0.2146(3) 0.0240(18) Uani 1 1 d U . .
C55A C 0.1611(7) 0.5506(6) 0.1817(4) 0.026(3) Uani 1 1 d U . .
C56A C 0.1000(6) 0.5346(7) 0.2036(5) 0.031(3) Uani 1 1 d U . .
C57A C 0.1211(6) 0.4876(6) 0.2514(4) 0.025(3) Uani 1 1 d U . .
O58A O 0.0718(4) 0.4617(5) 0.2821(3) 0.035(2) Uani 1 1 d U . .
C59A C 0.1099(8) 0.3771(8) 0.3078(6) 0.068(5) Uani 1 1 d U . .
H59A H 0.1395 0.3431 0.2851 0.103 Uiso 1 1 calc R . .
H59B H 0.0690 0.3615 0.3254 0.103 Uiso 1 1 calc R . .
H59C H 0.1474 0.3686 0.3306 0.103 Uiso 1 1 calc R . .
O60A O 0.0268(4) 0.5621(5) 0.1830(3) 0.044(2) Uani 1 1 d U . .
C61A C 0.0270(10) 0.5042(11) 0.1645(7) 0.090(6) Uani 1 1 d U . .
H61A H 0.0530 0.5064 0.1325 0.134 Uiso 1 1 calc R . .
H61B H -0.0286 0.5156 0.1620 0.134 Uiso 1 1 calc R . .
H61C H 0.0565 0.4494 0.1857 0.134 Uiso 1 1 calc R . .
C62A C 0.1762(7) 0.5929(7) 0.1330(4) 0.027(3) Uani 1 1 d U . .
O63A O 0.1191(5) 0.6370(5) 0.1047(3) 0.042(2) Uani 1 1 d U . .
O64A O 0.2500(4) 0.5798(4) 0.1234(3) 0.0315(19) Uani 1 1 d U . .
Ru1B Ru -0.25283(5) 0.71087(5) 0.42875(3) 0.0240(2) Uani 1 1 d . . .
C10B C -0.1243(7) 0.5529(8) 0.5116(5) 0.051(4) Uani 1 1 d U . .
H10D H -0.0845 0.5733 0.5017 0.076 Uiso 1 1 calc R . .
H10E H -0.1125 0.5112 0.4948 0.076 Uiso 1 1 calc R . .
H10F H -0.1220 0.5286 0.5464 0.076 Uiso 1 1 calc R . .
C11B C -0.2072(7) 0.6230(7) 0.4991(4) 0.032(3) Uani 1 1 d U . .
C12B C -0.2668(7) 0.6110(7) 0.4837(4) 0.033(3) Uani 1 1 d U . .
H12B H -0.2557 0.5577 0.4828 0.040 Uiso 1 1 calc R . .
C13B C -0.3428(6) 0.6793(8) 0.4698(4) 0.035(3) Uani 1 1 d U . .
H13B H -0.3815 0.6715 0.4582 0.041 Uiso 1 1 calc R . .
C14B C -0.3624(8) 0.7591(7) 0.4727(4) 0.045(4) Uani 1 1 d U . .
C15B C -0.3022(7) 0.7699(7) 0.4873(4) 0.034(3) Uani 1 1 d U . .
H15B H -0.3129 0.8232 0.4880 0.041 Uiso 1 1 calc R . .
C16B C -0.2280(7) 0.7039(7) 0.5005(4) 0.029(3) Uani 1 1 d U . .
H16B H -0.1892 0.7128 0.5111 0.035 Uiso 1 1 calc R . .
C17B C -0.4452(7) 0.8292(8) 0.4571(5) 0.065(5) Uani 1 1 d U . .
H17B H -0.4612 0.8212 0.4289 0.078 Uiso 1 1 calc R . .
C18B C -0.5093(7) 0.8330(9) 0.4976(6) 0.073(5) Uani 1 1 d U . .
H18D H -0.5079 0.7791 0.5099 0.110 Uiso 1 1 calc R . .
H18E H -0.5627 0.8740 0.4851 0.110 Uiso 1 1 calc R . .
H18F H -0.4982 0.8483 0.5237 0.110 Uiso 1 1 calc R . .
C19B C -0.4440(9) 0.9186(9) 0.4412(6) 0.072(5) Uani 1 1 d U . .
H19D H -0.4387 0.9320 0.4699 0.108 Uiso 1 1 calc R . .
H19E H -0.4941 0.9615 0.4253 0.108 Uiso 1 1 calc R . .
H19F H -0.3983 0.9152 0.4190 0.108 Uiso 1 1 calc R . .
Ru2B Ru -0.34981(5) 0.96324(6) 0.15346(4) 0.0290(3) Uani 1 1 d . . .
C20B C -0.5034(9) 1.1161(9) 0.1940(6) 0.076(5) Uani 1 1 d U . .
H20D H -0.5420 1.1738 0.1815 0.114 Uiso 1 1 calc R . .
H20E H -0.4631 1.1129 0.2125 0.114 Uiso 1 1 calc R . .
H20F H -0.5318 1.0868 0.2148 0.114 Uiso 1 1 calc R . .
C21B C -0.4623(7) 1.0773(7) 0.1527(5) 0.039(3) Uani 1 1 d U . .
C22B C -0.4792(7) 1.0205(8) 0.1425(5) 0.046(4) Uani 1 1 d U . .
H22B H -0.5206 1.0092 0.1605 0.055 Uiso 1 1 calc R . .
C23B C -0.4371(8) 0.9803(9) 0.1070(5) 0.049(4) Uani 1 1 d U . .
H23B H -0.4490 0.9404 0.1024 0.059 Uiso 1 1 calc R . .
C24B C -0.3769(8) 0.9963(9) 0.0771(5) 0.053(4) Uani 1 1 d U . .
C25B C -0.3606(8) 1.0554(9) 0.0866(5) 0.053(4) Uani 1 1 d U . .
H25B H -0.3206 1.0681 0.0678 0.064 Uiso 1 1 calc R . .
C26B C -0.4022(8) 1.0949(8) 0.1228(5) 0.049(4) Uani 1 1 d U . .
H26B H -0.3903 1.1345 0.1279 0.059 Uiso 1 1 calc R . .
C27B C -0.3299(13) 0.9559(11) 0.0364(6) 0.084(6) Uani 1 1 d U . .
H27B H -0.2717 0.9411 0.0361 0.101 Uiso 1 1 calc R . .
C28B C -0.3644(19) 1.0050(14) -0.0090(7) 0.193(13) Uani 1 1 d U . .
H28D H -0.3726 1.0609 -0.0135 0.289 Uiso 1 1 calc R . .
H28E H -0.4163 1.0066 -0.0102 0.289 Uiso 1 1 calc R . .
H28F H -0.3283 0.9815 -0.0345 0.289 Uiso 1 1 calc R . .
C29B C -0.3406(19) 0.884(2) 0.0379(10) 0.221(16) Uani 1 1 d U . .
H29D H -0.3535 0.8602 0.0710 0.332 Uiso 1 1 calc R . .
H29E H -0.2908 0.8420 0.0267 0.332 Uiso 1 1 calc R . .
H29F H -0.3846 0.9009 0.0171 0.332 Uiso 1 1 calc R . .
O30B O -0.2875(4) 0.7076(4) 0.3654(3) 0.0289(19) Uani 1 1 d U . .
C31B C -0.2995(6) 0.6494(7) 0.3598(5) 0.031(3) Uani 1 1 d U . .
O32B O -0.2878(5) 0.5836(5) 0.3906(3) 0.046(2) Uani 1 1 d U . .
C33B C -0.3242(6) 0.6623(7) 0.3118(5) 0.032(3) Uani 1 1 d U . .
O34B O -0.3296(4) 0.7322(4) 0.2779(3) 0.0283(19) Uani 1 1 d U . .
C35B C -0.3465(6) 0.7300(7) 0.2350(4) 0.031(3) Uani 1 1 d U . .
C36B C -0.3538(7) 0.6592(7) 0.2410(5) 0.039(3) Uani 1 1 d U . .
C37B C -0.3386(7) 0.6171(7) 0.2899(5) 0.034(3) Uani 1 1 d U . .
O38B O -0.3352(6) 0.5413(5) 0.3069(4) 0.058(3) Uani 1 1 d U . .
C39B C -0.3859(11) 0.5297(10) 0.3442(9) 0.105(7) Uani 1 1 d U . .
H39D H -0.3698 0.5321 0.3736 0.157 Uiso 1 1 calc R . .
H39E H -0.3830 0.4759 0.3488 0.157 Uiso 1 1 calc R . .
H39F H -0.4411 0.5729 0.3368 0.157 Uiso 1 1 calc R . .
O40B O -0.3681(5) 0.6340(5) 0.2059(3) 0.047(2) Uani 1 1 d U . .
C41B C -0.4449(9) 0.6425(12) 0.2065(8) 0.103(7) Uani 1 1 d U . .
H41D H -0.4662 0.6358 0.2397 0.154 Uiso 1 1 calc R . .
H41E H -0.4427 0.6005 0.1931 0.154 Uiso 1 1 calc R . .
H41F H -0.4801 0.6972 0.1871 0.154 Uiso 1 1 calc R . .
C42B C -0.3548(7) 0.7998(8) 0.1917(5) 0.037(3) Uani 1 1 d U . .
O43B O -0.3688(5) 0.7995(5) 0.1523(3) 0.044(2) Uani 1 1 d U . .
O44B O -0.3440(4) 0.8558(4) 0.2021(3) 0.0286(19) Uani 1 1 d U . .
O50B O -0.2609(4) 0.8200(4) 0.3804(3) 0.0246(18) Uani 1 1 d U . .
C51B C -0.2447(6) 0.8715(6) 0.3904(4) 0.022(3) Uani 1 1 d U . .
O52B O -0.2147(5) 0.8642(4) 0.4263(3) 0.033(2) Uani 1 1 d U . .
C53B C -0.2634(6) 0.9465(6) 0.3496(4) 0.028(3) Uani 1 1 d U . .
O54B O -0.2780(4) 0.9448(4) 0.3057(3) 0.0263(18) Uani 1 1 d U . .
C55B C -0.2833(6) 1.0152(6) 0.2722(4) 0.026(3) Uani 1 1 d U . .
C56B C -0.2765(7) 1.0628(6) 0.2946(4) 0.030(3) Uani 1 1 d U . .
C57B C -0.2617(6) 1.0207(6) 0.3439(4) 0.025(3) Uani 1 1 d U . .
O58B O -0.2539(5) 1.0549(4) 0.3765(3) 0.034(2) Uani 1 1 d U . .
C59B C -0.2951(8) 1.0470(8) 0.4218(5) 0.045(3) Uani 1 1 d U . .
H59D H -0.3401 1.0377 0.4187 0.067 Uiso 1 1 calc R . .
H59E H -0.3156 1.0975 0.4323 0.067 Uiso 1 1 calc R . .
H59F H -0.2579 1.0004 0.4455 0.067 Uiso 1 1 calc R . .
O60B O -0.2769(6) 1.1375(5) 0.2798(3) 0.054(3) Uani 1 1 d U . .
C61B C -0.3234(8) 1.1971(7) 0.2406(5) 0.047(4) Uani 1 1 d U . .
H61D H -0.3012 1.1783 0.2112 0.070 Uiso 1 1 calc R . .
H61E H -0.3223 1.2487 0.2372 0.070 Uiso 1 1 calc R . .
H61F H -0.3789 1.2058 0.2462 0.070 Uiso 1 1 calc R . .
C62B C -0.2926(6) 1.0192(7) 0.2216(5) 0.032(3) Uani 1 1 d U . .
O63B O -0.2784(5) 1.0696(5) 0.1881(3) 0.036(2) Uani 1 1 d U . .
O64B O -0.3151(4) 0.9680(4) 0.2171(3) 0.0318(19) Uani 1 1 d U . .
Ru1C Ru 0.15494(5) 1.00287(5) 0.40393(3) 0.0253(3) Uani 1 1 d . . .
C10C C 0.1359(8) 0.8613(8) 0.4962(5) 0.043(3) Uani 1 1 d U . .
H10G H 0.1594 0.8181 0.4790 0.065 Uiso 1 1 calc R . .
H10H H 0.0775 0.8913 0.4925 0.065 Uiso 1 1 calc R . .
H10I H 0.1480 0.8364 0.5304 0.065 Uiso 1 1 calc R . .
C11C C 0.1708(7) 0.9194(8) 0.4761(4) 0.038(3) Uani 1 1 d U . .
C12C C 0.1281(7) 1.0024(7) 0.4795(4) 0.032(3) Uani 1 1 d U . .
H12C H 0.0775 1.0209 0.4961 0.038 Uiso 1 1 calc R . .
C13C C 0.1601(6) 1.0576(7) 0.4585(4) 0.029(3) Uani 1 1 d U . .
H13C H 0.1316 1.1125 0.4615 0.035 Uiso 1 1 calc R . .
C14C C 0.2347(7) 1.0311(7) 0.4329(4) 0.031(3) Uani 1 1 d U . .
C15C C 0.2754(6) 0.9513(7) 0.4290(4) 0.028(3) Uani 1 1 d U . .
H15C H 0.3249 0.9337 0.4112 0.033 Uiso 1 1 calc R . .
C16C C 0.2446(6) 0.8947(7) 0.4511(4) 0.028(3) Uani 1 1 d U . .
H16C H 0.2747 0.8395 0.4487 0.034 Uiso 1 1 calc R . .
C17C C 0.2702(7) 1.0912(7) 0.4090(4) 0.035(3) Uani 1 1 d U . .
H17C H 0.3063 1.0725 0.3814 0.042 Uiso 1 1 calc R . .
C18C C 0.3218(8) 1.0869(9) 0.4473(5) 0.059(4) Uani 1 1 d U . .
H18G H 0.2893 1.0961 0.4768 0.089 Uiso 1 1 calc R . .
H18H H 0.3394 1.1294 0.4347 0.089 Uiso 1 1 calc R . .
H18I H 0.3690 1.0327 0.4544 0.089 Uiso 1 1 calc R . .
C19C C 0.2050(7) 1.1820(7) 0.3903(5) 0.043(3) Uani 1 1 d U . .
H19G H 0.1738 1.1852 0.3656 0.064 Uiso 1 1 calc R . .
H19H H 0.2313 1.2169 0.3765 0.064 Uiso 1 1 calc R . .
H19I H 0.1690 1.2010 0.4171 0.064 Uiso 1 1 calc R . .
Ru2C Ru 0.08815(7) 1.23181(6) 0.12114(4) 0.0441(3) Uani 1 1 d . . .
C20C C 0.2853(13) 1.2028(16) 0.1191(10) 0.084(10) Uiso 0.585(16) 1 d PDU A 1
H20G H 0.3017 1.1445 0.1342 0.125 Uiso 0.585(16) 1 calc PR A 1
H20H H 0.2799 1.2305 0.1436 0.125 Uiso 0.585(16) 1 calc PR A 1
H20I H 0.3260 1.2081 0.0949 0.125 Uiso 0.585(16) 1 calc PR A 1
C21C C 0.2025(11) 1.2432(15) 0.0944(10) 0.063(8) Uiso 0.585(16) 1 d PDU A 1
C22C C 0.1424(12) 1.3183(13) 0.1044(8) 0.046(7) Uiso 0.585(16) 1 d PDU A 1
H22C H 0.1528 1.3415 0.1252 0.055 Uiso 0.585(16) 1 calc PR A 1
C23C C 0.0650(13) 1.3589(13) 0.0823(9) 0.051(7) Uiso 0.585(16) 1 d PDU A 1
H23C H 0.0244 1.4087 0.0894 0.062 Uiso 0.585(16) 1 calc PR A 1
C24C C 0.0480(12) 1.3265(15) 0.0506(9) 0.070(8) Uiso 0.585(16) 1 d PDU A 1
C25C C 0.1085(15) 1.2484(15) 0.0437(10) 0.077(9) Uiso 0.585(16) 1 d PDU A 1
H25C H 0.0975 1.2223 0.0250 0.093 Uiso 0.585(16) 1 calc PR A 1
C26C C 0.1854(12) 1.2095(13) 0.0647(10) 0.060(8) Uiso 0.585(16) 1 d PDU A 1
H26C H 0.2258 1.1593 0.0581 0.071 Uiso 0.585(16) 1 calc PR A 1
C27C C -0.0331(15) 1.3763(18) 0.0276(11) 0.128(13) Uiso 0.585(16) 1 d PDU A 1
H27C H -0.0611 1.3416 0.0344 0.153 Uiso 0.585(16) 1 calc PR A 1
C28C C -0.022(2) 1.407(2) -0.0295(9) 0.132(16) Uiso 0.585(16) 1 d PDU A 1
H28G H -0.0120 1.4549 -0.0365 0.198 Uiso 0.585(16) 1 calc PR A 1
H28H H -0.0703 1.4224 -0.0454 0.198 Uiso 0.585(16) 1 calc PR A 1
H28I H 0.0245 1.3628 -0.0412 0.198 Uiso 0.585(16) 1 calc PR A 1
C29C C -0.090(2) 1.458(2) 0.0428(14) 0.17(2) Uiso 0.585(16) 1 d PDU A 1
H29G H -0.1013 1.4457 0.0775 0.260 Uiso 0.585(16) 1 calc PR A 1
H29H H -0.1401 1.4869 0.0255 0.260 Uiso 0.585(16) 1 calc PR A 1
H29I H -0.0632 1.4930 0.0349 0.260 Uiso 0.585(16) 1 calc PR A 1
C20O C 0.221(3) 1.278(3) 0.1383(18) 0.15(2) Uiso 0.415(16) 1 d PDU A 2
H20J H 0.2737 1.2714 0.1237 0.229 Uiso 0.415(16) 1 calc PR A 2
H20K H 0.2285 1.2309 0.1654 0.229 Uiso 0.415(16) 1 calc PR A 2
H20L H 0.1945 1.3285 0.1498 0.229 Uiso 0.415(16) 1 calc PR A 2
C21O C 0.1681(18) 1.286(2) 0.1001(15) 0.076(12) Uiso 0.415(16) 1 d PDU A 2
C22O C 0.0884(19) 1.348(2) 0.0959(14) 0.069(12) Uiso 0.415(16) 1 d PDU A 2
H22O H 0.0714 1.3927 0.1099 0.083 Uiso 0.415(16) 1 calc PR A 2
C23O C 0.0322(13) 1.3447(15) 0.0702(11) 0.040(8) Uiso 0.415(16) 1 d PDU A 2
H23O H -0.0227 1.3847 0.0696 0.048 Uiso 0.415(16) 1 calc PR A 2
C24O C 0.0584(13) 1.2813(17) 0.0453(10) 0.046(9) Uiso 0.415(16) 1 d PDU A 2
C25O C 0.1389(14) 1.2198(15) 0.0506(10) 0.030(8) Uiso 0.415(16) 1 d PDU A 2
H25O H 0.1570 1.1750 0.0367 0.036 Uiso 0.415(16) 1 calc PR A 2
C26O C 0.1936(13) 1.2232(18) 0.0763(13) 0.046(9) Uiso 0.415(16) 1 d PDU A 2
H26O H 0.2485 1.1827 0.0774 0.055 Uiso 0.415(16) 1 calc PR A 2
C27O C -0.0034(17) 1.293(2) 0.0135(12) 0.091(14) Uiso 0.415(16) 1 d PDU A 2
H27O H 0.0097 1.2408 0.0062 0.110 Uiso 0.415(16) 1 calc PR A 2
C28O C -0.008(3) 1.363(3) -0.0353(12) 0.115(19) Uiso 0.415(16) 1 d PDU A 2
H28J H -0.0466 1.4176 -0.0306 0.172 Uiso 0.415(16) 1 calc PR A 2
H28K H -0.0246 1.3539 -0.0618 0.172 Uiso 0.415(16) 1 calc PR A 2
H28L H 0.0454 1.3608 -0.0431 0.172 Uiso 0.415(16) 1 calc PR A 2
C29O C -0.093(2) 1.334(6) 0.035(2) 0.41(6) Uiso 0.415(16) 1 d PDU A 2
H29J H -0.1307 1.3421 0.0130 0.614 Uiso 0.415(16) 1 calc PR A 2
H29K H -0.1052 1.3878 0.0395 0.614 Uiso 0.415(16) 1 calc PR A 2
H29L H -0.0968 1.2985 0.0663 0.614 Uiso 0.415(16) 1 calc PR A 2
O30C O 0.0872(4) 1.1175(4) 0.3573(3) 0.0266(18) Uani 1 1 d U . .
C31C C 0.0296(6) 1.1810(7) 0.3701(5) 0.027(3) Uani 1 1 d U . .
O32C O 0.0001(4) 1.1854(5) 0.4107(3) 0.035(2) Uani 1 1 d U . .
C33C C -0.0056(6) 1.2530(7) 0.3274(5) 0.031(3) Uani 1 1 d U . .
O34C O 0.0198(4) 1.2428(4) 0.2829(3) 0.0314(19) Uani 1 1 d U . .
C35C C -0.0241(7) 1.3167(7) 0.2507(5) 0.032(3) Uani 1 1 d U A .
C36C C -0.0760(7) 1.3722(7) 0.2750(5) 0.039(3) Uani 1 1 d U . .
C37C C -0.0650(7) 1.3331(7) 0.3253(5) 0.040(3) Uani 1 1 d U . .
O38C O -0.0990(5) 1.3683(5) 0.3630(3) 0.056(3) Uani 1 1 d U . .
C39C C -0.1767(9) 1.3809(10) 0.3764(6) 0.072(5) Uani 1 1 d U . .
H39G H -0.2083 1.4024 0.3475 0.108 Uiso 1 1 calc R . .
H39H H -0.2013 1.4203 0.3962 0.108 Uiso 1 1 calc R . .
H39I H -0.1756 1.3286 0.3948 0.108 Uiso 1 1 calc R . .
O40C O -0.1329(5) 1.4519(5) 0.2551(3) 0.053(3) Uani 1 1 d U . .
C41C C -0.1301(8) 1.5142(7) 0.2690(6) 0.057(4) Uani 1 1 d U . .
H41G H -0.1532 1.5155 0.3016 0.086 Uiso 1 1 calc R . .
H41H H -0.1610 1.5673 0.2466 0.086 Uiso 1 1 calc R . .
H41I H -0.0740 1.5032 0.2684 0.086 Uiso 1 1 calc R . .
C42C C -0.0108(8) 1.3197(8) 0.1985(5) 0.041(3) Uani 1 1 d U . .
O43C O -0.0528(5) 1.3824(5) 0.1695(3) 0.051(2) Uani 1 1 d U A .
O44C O 0.0481(4) 1.2520(5) 0.1895(3) 0.037(2) Uani 1 1 d U A .
O50C O 0.1948(4) 0.9821(4) 0.3352(3) 0.0269(18) Uani 1 1 d U . .
C51C C 0.2516(7) 0.9150(7) 0.3265(4) 0.029(3) Uani 1 1 d U . .
O52C O 0.2908(4) 0.8487(5) 0.3557(3) 0.033(2) Uani 1 1 d U . .
C53C C 0.2723(6) 0.9202(7) 0.2743(4) 0.026(3) Uani 1 1 d U . .
O54C O 0.2213(4) 0.9890(4) 0.2422(3) 0.0253(18) Uani 1 1 d U . .
C55C C 0.2481(6) 0.9807(7) 0.1967(4) 0.030(3) Uani 1 1 d U A .
C56C C 0.3152(6) 0.9069(7) 0.1989(4) 0.030(3) Uani 1 1 d U . .
C57C C 0.3304(6) 0.8688(7) 0.2501(4) 0.027(3) Uani 1 1 d U . .
O58C O 0.3973(4) 0.7952(4) 0.2665(3) 0.036(2) Uani 1 1 d U . .
C59C C 0.4512(7) 0.8019(8) 0.2912(5) 0.050(4) Uani 1 1 d U . .
H59G H 0.4718 0.8380 0.2693 0.075 Uiso 1 1 calc R . .
H59H H 0.4961 0.7474 0.3029 0.075 Uiso 1 1 calc R . .
H59I H 0.4227 0.8250 0.3186 0.075 Uiso 1 1 calc R . .
O60C O 0.3612(4) 0.8725(5) 0.1624(3) 0.040(2) Uani 1 1 d U . .
C61C C 0.4226(9) 0.8945(11) 0.1442(6) 0.075(5) Uani 1 1 d U . .
H61G H 0.3992 0.9512 0.1243 0.113 Uiso 1 1 calc R . .
H61H H 0.4608 0.8576 0.1247 0.113 Uiso 1 1 calc R . .
H61I H 0.4507 0.8902 0.1710 0.113 Uiso 1 1 calc R . .
C62C C 0.2056(6) 1.0483(7) 0.1548(5) 0.033(3) Uani 1 1 d U . .
O63C O 0.2213(5) 1.0390(5) 0.1138(3) 0.039(2) Uani 1 1 d U A .
O64C O 0.1520(4) 1.1152(5) 0.1676(3) 0.036(2) Uani 1 1 d U A .
C10D C 0.1694(7) 0.6806(7) 0.3558(4) 0.028(3) Uani 1 1 d U . .
N11D N 0.1246(5) 0.6433(5) 0.3600(3) 0.023(2) Uani 1 1 d U . .
C12D C 0.0457(6) 0.6893(7) 0.3680(4) 0.025(3) Uani 1 1 d U . .
N13D N 0.0117(5) 0.7664(5) 0.3741(3) 0.021(2) Uani 1 1 d U . .
C14D C 0.0624(6) 0.7954(6) 0.3716(4) 0.021(3) Uani 1 1 d U . .
N15D N 0.1435(5) 0.7558(5) 0.3610(3) 0.024(2) Uani 1 1 d U . .
N20D N 0.3688(5) 0.5087(5) 0.3329(3) 0.028(2) Uani 1 1 d U . .
C21D C 0.2901(6) 0.5544(6) 0.3435(4) 0.019(3) Uani 1 1 d U . .
H21D H 0.2560 0.5291 0.3511 0.023 Uiso 1 1 calc R . .
C22D C 0.2571(6) 0.6360(6) 0.3437(4) 0.026(3) Uani 1 1 d U . .
C23D C 0.3067(6) 0.6742(6) 0.3340(4) 0.030(3) Uani 1 1 d U . .
H23D H 0.2858 0.7297 0.3348 0.036 Uiso 1 1 calc R . .
C24D C 0.3890(6) 0.6266(7) 0.3229(4) 0.028(3) Uani 1 1 d U . .
H24D H 0.4245 0.6501 0.3159 0.034 Uiso 1 1 calc R . .
C25D C 0.4170(6) 0.5469(6) 0.3223(4) 0.026(3) Uani 1 1 d U . .
H25D H 0.4722 0.5162 0.3143 0.031 Uiso 1 1 calc R . .
N30D N -0.1364(5) 0.6554(5) 0.3976(3) 0.025(2) Uani 1 1 d U . .
C31D C -0.0857(6) 0.6883(6) 0.3926(4) 0.021(3) Uani 1 1 d U . .
H31D H -0.1036 0.7375 0.4021 0.025 Uiso 1 1 calc R . .
C32D C -0.0068(6) 0.6502(6) 0.3737(4) 0.022(3) Uani 1 1 d U . .
C33D C 0.0191(6) 0.5799(7) 0.3595(4) 0.031(3) Uani 1 1 d U . .
H33D H 0.0719 0.5546 0.3461 0.037 Uiso 1 1 calc R . .
C34D C -0.0333(6) 0.5450(6) 0.3648(4) 0.023(3) Uani 1 1 d U . .
H34D H -0.0170 0.4961 0.3553 0.028 Uiso 1 1 calc R . .
C35D C -0.1106(6) 0.5862(6) 0.3847(4) 0.027(3) Uani 1 1 d U . .
H35D H -0.1462 0.5632 0.3892 0.033 Uiso 1 1 calc R . .
N40D N 0.0643(5) 0.9771(5) 0.3937(3) 0.026(2) Uani 1 1 d U . .
C41D C 0.0858(6) 0.9059(7) 0.3830(4) 0.030(3) Uani 1 1 d U . .
H41J H 0.1413 0.8726 0.3772 0.036 Uiso 1 1 calc R . .
C42D C 0.0325(6) 0.8776(6) 0.3798(4) 0.021(3) Uani 1 1 d U . .
C43D C -0.0495(6) 0.9272(6) 0.3875(4) 0.027(3) Uani 1 1 d U . .
H43D H -0.0882 0.9099 0.3866 0.033 Uiso 1 1 calc R . .
C44D C -0.0733(6) 1.0042(7) 0.3968(4) 0.030(3) Uani 1 1 d U . .
H44D H -0.1285 1.0406 0.4010 0.036 Uiso 1 1 calc R . .
C45D C -0.0144(6) 1.0251(7) 0.3996(4) 0.029(3) Uani 1 1 d U . .
H45D H -0.0308 1.0764 0.4062 0.035 Uiso 1 1 calc R . .
C10E C 0.0948(7) 0.8819(7) 0.1184(4) 0.026(3) Uani 1 1 d U . .
N11E N 0.0722(5) 0.9567(6) 0.1247(3) 0.031(2) Uani 1 1 d U . .
C12E C -0.0056(7) 0.9976(7) 0.1363(4) 0.035(3) Uani 1 1 d U . .
N13E N -0.0603(5) 0.9715(6) 0.1404(3) 0.030(2) Uani 1 1 d U . .
C14E C -0.0311(7) 0.8974(7) 0.1334(4) 0.028(3) Uani 1 1 d U . .
N15E N 0.0450(5) 0.8487(6) 0.1237(4) 0.033(2) Uani 1 1 d U . .
N20E N 0.2747(5) 0.7176(5) 0.0747(3) 0.025(2) Uani 1 1 d U . .
C21E C 0.2004(6) 0.7620(7) 0.0905(4) 0.028(3) Uani 1 1 d U . .
H21E H 0.1614 0.7434 0.0937 0.034 Uiso 1 1 calc R . .
C22E C 0.1787(6) 0.8350(6) 0.1024(4) 0.024(3) Uani 1 1 d U . .
C23E C 0.2361(7) 0.8622(8) 0.0992(5) 0.044(3) Uani 1 1 d U . .
H23E H 0.2228 0.9112 0.1077 0.052 Uiso 1 1 calc R . .
C24E C 0.3121(7) 0.8150(7) 0.0834(4) 0.036(3) Uani 1 1 d U . .
H24E H 0.3520 0.8323 0.0801 0.043 Uiso 1 1 calc R . .
C25E C 0.3319(7) 0.7429(7) 0.0723(4) 0.034(3) Uani 1 1 d U . .
H25E H 0.3857 0.7102 0.0629 0.041 Uiso 1 1 calc R . .
N30E N -0.2253(5) 0.8874(6) 0.1425(3) 0.032(2) Uani 1 1 d U . .
C31E C -0.1700(7) 0.9123(7) 0.1429(4) 0.031(3) Uani 1 1 d U . .
H31E H -0.1877 0.9645 0.1484 0.037 Uiso 1 1 calc R . .
C32E C -0.0878(6) 0.8637(7) 0.1355(4) 0.029(3) Uani 1 1 d U . .
C33E C -0.0624(7) 0.7875(7) 0.1282(4) 0.035(3) Uani 1 1 d U . .
H33E H -0.0067 0.7532 0.1236 0.042 Uiso 1 1 calc R . .
C34E C -0.1172(7) 0.7613(7) 0.1278(4) 0.039(3) Uani 1 1 d U . .
H34E H -0.0998 0.7087 0.1228 0.047 Uiso 1 1 calc R . .
C35E C -0.1996(7) 0.8128(7) 0.1348(5) 0.038(3) Uani 1 1 d U . .
H35E H -0.2378 0.7949 0.1340 0.045 Uiso 1 1 calc R . .
N40E N -0.0017(6) 1.1934(6) 0.1325(4) 0.047(3) Uani 1 1 d U A .
C41E C 0.0185(7) 1.1171(7) 0.1290(4) 0.032(3) Uani 1 1 d U . .
H41K H 0.0714 1.0849 0.1181 0.039 Uiso 1 1 calc R A .
C42E C -0.0342(7) 1.0842(7) 0.1407(5) 0.042(3) Uani 1 1 d U A .
C43E C -0.1123(7) 1.1300(7) 0.1570(5) 0.043(3) Uani 1 1 d U . .
H43E H -0.1500 1.1091 0.1649 0.051 Uiso 1 1 calc R A .
C44E C -0.1322(7) 1.2077(8) 0.1610(5) 0.055(4) Uani 1 1 d U A .
H44E H -0.1839 1.2401 0.1731 0.066 Uiso 1 1 calc R . .
C45E C -0.0763(7) 1.2385(9) 0.1473(5) 0.049(4) Uani 1 1 d U . .
H45E H -0.0921 1.2929 0.1485 0.058 Uiso 1 1 calc R A .
C1F C 0.9798(7) 0.2957(7) 0.4749(5) 0.043(3) Uani 1 1 d U . .
H1F H 0.9772 0.2673 0.4522 0.051 Uiso 1 1 calc R . .
Cl1F Cl 0.9982(3) 0.3774(2) 0.44230(16) 0.0736(12) Uani 1 1 d U . .
Cl2F Cl 1.0591(2) 0.2267(2) 0.51369(12) 0.0520(9) Uani 1 1 d U . .
Cl3F Cl 0.8863(2) 0.3322(2) 0.50778(14) 0.0612(10) Uani 1 1 d U . .
C1G C 0.5781(13) 0.6815(14) 0.0366(11) 0.055(9) Uani 0.50 1 d PU . .
H1G H 0.5786 0.6270 0.0448 0.066 Uiso 0.50 1 calc PR . .
Cl1G Cl 0.5135(6) 0.7570(7) -0.0181(4) 0.124(5) Uani 0.50 1 d PU . .
Cl2G Cl 0.5476(8) 0.7217(7) 0.0789(4) 0.127(4) Uani 0.50 1 d PU . .
Cl3G Cl 0.6742(8) 0.6743(9) 0.0178(6) 0.154(5) Uani 0.50 1 d PU . .
C1H C 0.8230(8) 0.7842(7) 0.2711(5) 0.045(4) Uani 1 1 d U . .
H1H1 H 0.7991 0.7761 0.3039 0.055 Uiso 1 1 calc R . .
H1H2 H 0.7788 0.8244 0.2487 0.055 Uiso 1 1 calc R . .
Cl1H Cl 0.8713(2) 0.6914(2) 0.25508(15) 0.0703(12) Uani 1 1 d U . .
Cl2H Cl 0.8914(2) 0.8241(2) 0.26941(13) 0.0552(10) Uani 1 1 d U . .
C1I C 0.3088(7) 0.6208(8) 0.2067(5) 0.046(4) Uani 1 1 d U . .
H1I1 H 0.3315 0.5698 0.2329 0.055 Uiso 1 1 calc R . .
H1I2 H 0.3103 0.6053 0.1770 0.055 Uiso 1 1 calc R . .
Cl1I Cl 0.2072(2) 0.6849(2) 0.22199(14) 0.0639(11) Uani 1 1 d U . .
Cl2I Cl 0.3672(3) 0.6716(3) 0.19780(16) 0.0759(12) Uani 1 1 d U . .
C1J C 0.3896(7) 0.3888(7) 0.1802(5) 0.044(3) Uani 1 1 d U . .
H1J1 H 0.3706 0.4425 0.1561 0.052 Uiso 1 1 calc R . .
H1J2 H 0.3891 0.3981 0.2119 0.052 Uiso 1 1 calc R . .
Cl1J Cl 0.4869(3) 0.3231(3) 0.1650(3) 0.122(2) Uani 1 1 d U . .
Cl2J Cl 0.3238(2) 0.3465(2) 0.18271(15) 0.0609(10) Uani 1 1 d U . .
C1K C 0.2133(7) 0.1466(7) 0.2586(5) 0.048(4) Uani 1 1 d U . .
H1K1 H 0.1909 0.1350 0.2915 0.058 Uiso 1 1 calc R . .
H1K2 H 0.1859 0.1374 0.2367 0.058 Uiso 1 1 calc R . .
Cl1K Cl 0.1939(7) 0.2523(6) 0.2402(5) 0.237(5) Uani 1 1 d U . .
Cl2K Cl 0.3104(6) 0.0830(5) 0.2576(4) 0.216(5) Uani 1 1 d U . .
C1L C 0.0369(8) 0.0742(9) 0.2630(5) 0.052(4) Uani 1 1 d U . .
H1L1 H 0.0703 0.0646 0.2891 0.063 Uiso 1 1 calc R . .
H1L2 H 0.0514 0.1064 0.2332 0.063 Uiso 1 1 calc R . .
Cl3L Cl -0.0632(2) 0.1296(3) 0.27750(17) 0.0872(14) Uani 1 1 d U . .
Cl4L Cl 0.0581(3) -0.0240(3) 0.25448(16) 0.0787(13) Uani 1 1 d U . .
N1M N 0.4406(9) 0.9460(10) 0.3533(6) 0.091(5) Uani 1 1 d U . .
C2M C 0.4976(8) 0.9295(8) 0.3316(5) 0.040(3) Uani 1 1 d U . .
C3M C 0.5730(7) 0.9058(8) 0.3049(5) 0.047(4) Uani 1 1 d U . .
H3M1 H 0.6165 0.8619 0.3262 0.070 Uiso 1 1 calc R . .
H3M2 H 0.5834 0.9533 0.2922 0.070 Uiso 1 1 calc R . .
H3M3 H 0.5705 0.8861 0.2783 0.070 Uiso 1 1 calc R . .
N1N N 0.7065(12) 0.2437(15) 0.4199(9) 0.143(9) Uani 1 1 d U . .
C2N C 0.7342(10) 0.2412(12) 0.3848(9) 0.066(6) Uani 1 1 d U . .
C3N C 0.7652(11) 0.2397(9) 0.3363(8) 0.088(6) Uani 1 1 d U . .
H3N1 H 0.7671 0.1928 0.3284 0.132 Uiso 1 1 calc R . .
H3N2 H 0.8195 0.2343 0.3336 0.132 Uiso 1 1 calc R . .
H3N3 H 0.7300 0.2907 0.3140 0.132 Uiso 1 1 calc R . .

loop_
_atom_site_aniso_label
_atom_site_aniso_U_11
_atom_site_aniso_U_22
_atom_site_aniso_U_33
_atom_site_aniso_U_23
_atom_site_aniso_U_13
_atom_site_aniso_U_12
Ru1A 0.0158(5) 0.0186(5) 0.0290(6) -0.0068(4) 0.0020(4) -0.0090(4)
C10A 0.055(8) 0.060(9) 0.029(8) -0.012(7) 0.000(6) -0.037(7)
C11A 0.052(8) 0.034(7) 0.011(6) 0.000(5) 0.001(6) -0.027(6)
C12A 0.027(7) 0.045(7) 0.027(7) 0.014(6) -0.001(5) -0.026(6)
C13A 0.013(6) 0.025(6) 0.046(8) -0.005(6) -0.002(5) -0.009(5)
C14A 0.029(6) 0.014(6) 0.025(7) 0.002(5) 0.007(5) -0.008(5)
C15A 0.032(7) 0.025(6) 0.036(7) -0.014(6) 0.010(6) -0.017(6)
C16A 0.032(7) 0.038(7) 0.018(6) -0.001(5) 0.001(5) -0.020(6)
C17A 0.040(7) 0.023(6) 0.050(8) -0.018(6) 0.014(6) -0.014(6)
C18A 0.053(9) 0.032(8) 0.112(14) -0.026(8) -0.009(9) 0.003(7)
C19A 0.054(9) 0.037(7) 0.067(10) -0.030(7) 0.006(7) -0.023(7)
Ru2A 0.0295(5) 0.0279(5) 0.0255(6) -0.0118(4) 0.0029(4) -0.0106(5)
C20A 0.25(2) 0.075(12) 0.057(12) -0.009(9) -0.019(14) -0.097(15)
C21A 0.108(12) 0.053(9) 0.031(8) -0.019(7) -0.005(8) -0.047(9)
C22A 0.072(11) 0.040(8) 0.056(10) -0.031(8) -0.036(9) 0.015(8)
C23A 0.043(8) 0.113(13) 0.052(10) -0.057(9) 0.019(7) -0.040(9)
C24A 0.100(11) 0.060(9) 0.013(7) -0.007(6) 0.006(7) -0.061(9)
C25A 0.039(8) 0.049(8) 0.025(7) -0.020(6) -0.002(6) -0.001(7)
C26A 0.060(9) 0.064(10) 0.035(8) -0.010(7) 0.000(7) -0.043(8)
C27A 0.161(16) 0.089(12) 0.058(11) 0.001(9) -0.021(11) -0.089(12)
C28A 0.107(13) 0.119(14) 0.057(11) 0.010(10) -0.026(9) -0.095(12)
C29A 0.29(3) 0.110(18) 0.16(2) -0.030(16) -0.09(2) -0.09(2)
O30A 0.011(4) 0.027(4) 0.038(5) -0.011(4) 0.004(3) -0.009(3)
C31A 0.029(7) 0.025(6) 0.026(7) -0.008(5) -0.001(6) -0.014(6)
O32A 0.025(4) 0.037(5) 0.030(5) -0.008(4) 0.001(4) -0.016(4)
C33A 0.015(6) 0.028(6) 0.030(7) -0.011(5) -0.001(5) -0.006(5)
O34A 0.013(4) 0.028(4) 0.028(5) -0.009(4) 0.011(4) -0.005(4)
C35A 0.011(6) 0.034(7) 0.035(7) -0.008(6) 0.006(5) -0.012(5)
C36A 0.037(7) 0.032(7) 0.032(7) -0.019(6) 0.010(6) -0.020(6)
C37A 0.019(7) 0.031(7) 0.042(8) -0.009(6) -0.003(6) -0.015(6)
O38A 0.023(4) 0.034(5) 0.042(5) -0.015(4) -0.003(4) -0.012(4)
C39A 0.055(9) 0.054(9) 0.078(11) -0.007(8) -0.013(8) -0.027(8)
O40A 0.022(5) 0.121(9) 0.044(6) -0.029(6) 0.016(4) -0.034(5)
C41A 0.080(13) 0.20(2) 0.087(14) -0.034(14) 0.004(11) -0.087(14)
C42A 0.036(8) 0.019(6) 0.026(8) -0.014(5) 0.002(6) -0.007(6)
O43A 0.035(5) 0.056(6) 0.032(6) -0.016(4) 0.009(4) -0.018(5)
O44A 0.019(4) 0.039(5) 0.027(5) -0.008(4) 0.005(4) -0.011(4)
O50A 0.012(4) 0.019(4) 0.026(4) -0.006(3) 0.005(3) -0.006(3)
C51A 0.028(7) 0.014(6) 0.035(8) -0.009(5) -0.006(6) -0.003(5)
O52A 0.020(4) 0.040(5) 0.042(6) -0.016(4) 0.005(4) -0.018(4)
C53A 0.020(5) 0.028(5) 0.020(6) -0.021(4) 0.000(4) -0.008(4)
O54A 0.023(4) 0.035(4) 0.020(5) -0.009(4) 0.001(4) -0.018(4)
C55A 0.027(7) 0.019(6) 0.036(7) -0.014(5) -0.003(6) -0.010(5)
C56A 0.018(6) 0.026(6) 0.056(9) -0.017(6) -0.004(6) -0.009(5)
C57A 0.013(6) 0.025(6) 0.037(7) -0.010(5) -0.003(5) -0.008(5)
O58A 0.019(4) 0.035(5) 0.054(6) -0.010(4) 0.004(4) -0.017(4)
C59A 0.041(8) 0.042(9) 0.112(14) 0.009(9) -0.001(8) -0.029(8)
O60A 0.022(5) 0.041(5) 0.075(7) -0.020(5) -0.010(4) -0.014(4)
C61A 0.059(11) 0.086(12) 0.133(17) -0.055(12) -0.025(10) -0.018(10)
C62A 0.026(7) 0.034(7) 0.036(8) -0.022(6) 0.003(6) -0.018(6)
O63A 0.036(5) 0.054(6) 0.039(5) -0.008(4) -0.012(4) -0.023(5)
O64A 0.025(5) 0.034(5) 0.031(5) -0.010(4) -0.001(4) -0.009(4)
Ru1B 0.0189(5) 0.0183(5) 0.0326(6) -0.0081(4) 0.0059(4) -0.0081(4)
C10B 0.034(7) 0.045(8) 0.048(9) -0.006(7) -0.004(6) -0.002(7)
C11B 0.030(7) 0.029(7) 0.031(7) -0.010(5) 0.004(5) -0.009(6)
C12B 0.045(8) 0.029(7) 0.038(8) -0.010(6) 0.007(6) -0.029(6)
C13B 0.012(6) 0.062(9) 0.033(7) -0.003(6) -0.001(5) -0.025(6)
C14B 0.043(8) 0.025(7) 0.028(7) 0.001(6) 0.028(6) 0.000(6)
C15B 0.032(7) 0.018(6) 0.046(8) -0.003(6) 0.004(6) -0.011(6)
C16B 0.031(7) 0.037(7) 0.031(7) -0.017(6) 0.008(5) -0.023(6)
C17B 0.029(7) 0.059(9) 0.046(9) 0.028(7) 0.021(6) -0.003(7)
C18B 0.026(8) 0.064(10) 0.077(11) -0.008(8) 0.013(7) 0.009(7)
C19B 0.067(10) 0.060(10) 0.062(11) -0.019(8) 0.002(8) -0.008(8)
Ru2B 0.0251(5) 0.0341(6) 0.0328(6) -0.0133(5) 0.0025(4) -0.0157(5)
C20B 0.051(9) 0.054(9) 0.098(13) -0.054(9) -0.006(9) 0.015(8)
C21B 0.032(7) 0.039(7) 0.043(8) -0.009(6) -0.012(6) -0.012(6)
C22B 0.027(7) 0.056(8) 0.059(9) -0.011(7) -0.016(6) -0.021(7)
C23B 0.045(8) 0.065(9) 0.054(9) -0.030(8) -0.016(7) -0.024(7)
C24B 0.045(8) 0.059(9) 0.045(9) -0.023(7) 0.005(7) -0.014(7)
C25B 0.044(8) 0.070(10) 0.037(9) 0.007(7) -0.006(7) -0.029(8)
C26B 0.050(8) 0.045(8) 0.057(10) -0.007(7) -0.009(7) -0.027(7)
C27B 0.120(14) 0.071(11) 0.062(12) -0.031(10) -0.007(10) -0.035(11)
C28B 0.32(3) 0.117(17) 0.032(12) -0.017(12) 0.008(16) -0.026(19)
C29B 0.19(3) 0.25(3) 0.11(2) -0.03(2) 0.064(19) -0.05(2)
O30B 0.019(4) 0.025(4) 0.048(5) -0.018(4) 0.009(4) -0.012(4)
C31B 0.003(5) 0.025(7) 0.057(9) -0.013(7) 0.009(6) -0.001(5)
O32B 0.048(6) 0.036(5) 0.058(6) -0.003(5) -0.005(5) -0.025(5)
C33B 0.013(6) 0.022(6) 0.071(9) -0.020(7) -0.008(6) -0.009(5)
O34B 0.030(4) 0.028(5) 0.036(5) -0.017(4) 0.003(4) -0.016(4)
C35B 0.021(6) 0.034(7) 0.039(8) -0.024(6) 0.008(5) -0.009(6)
C36B 0.022(6) 0.027(7) 0.072(10) -0.032(7) -0.005(6) -0.002(6)
C37B 0.028(7) 0.023(7) 0.065(9) -0.024(7) 0.001(6) -0.016(6)
O38B 0.055(6) 0.030(6) 0.086(8) -0.022(5) 0.000(6) -0.014(5)
C39B 0.069(12) 0.051(11) 0.18(2) -0.022(12) -0.010(14) -0.024(10)
O40B 0.039(5) 0.053(6) 0.071(7) -0.041(5) 0.009(5) -0.026(5)
C41B 0.053(10) 0.146(17) 0.155(18) -0.106(15) -0.015(11) -0.039(11)
C42B 0.027(7) 0.040(8) 0.041(9) -0.024(7) 0.005(6) -0.008(6)
O43B 0.048(5) 0.057(6) 0.048(6) -0.029(5) 0.003(4) -0.033(5)
O44B 0.032(4) 0.025(4) 0.038(5) -0.014(4) 0.009(4) -0.019(4)
O50B 0.032(4) 0.016(4) 0.030(5) -0.013(3) 0.007(3) -0.013(4)
C51B 0.020(6) 0.019(6) 0.029(7) -0.006(6) 0.003(5) -0.011(5)
O52B 0.048(5) 0.017(4) 0.036(5) -0.012(4) -0.009(4) -0.011(4)
C53B 0.024(6) 0.024(7) 0.037(8) -0.013(6) 0.009(5) -0.011(5)
O54B 0.034(4) 0.021(4) 0.025(5) -0.006(4) 0.000(4) -0.013(4)
C55B 0.022(6) 0.017(6) 0.035(7) -0.007(6) -0.004(5) -0.004(5)
C56B 0.034(7) 0.007(6) 0.042(8) 0.002(6) -0.004(6) -0.009(5)
C57B 0.020(6) 0.018(6) 0.036(8) -0.004(6) 0.005(5) -0.013(5)
O58B 0.047(5) 0.029(4) 0.040(5) -0.022(4) -0.001(4) -0.020(4)
C59B 0.056(8) 0.041(8) 0.048(9) -0.023(7) -0.005(7) -0.023(7)
O60B 0.080(7) 0.038(5) 0.046(6) 0.003(5) -0.024(5) -0.031(5)
C61B 0.057(9) 0.034(7) 0.054(9) -0.021(7) -0.003(7) -0.018(7)
C62B 0.021(6) 0.026(7) 0.037(8) -0.010(6) 0.003(6) -0.001(6)
O63B 0.043(5) 0.031(5) 0.036(5) -0.011(4) 0.005(4) -0.019(4)
O64B 0.035(5) 0.023(4) 0.037(5) -0.008(4) 0.004(4) -0.015(4)
Ru1C 0.0205(5) 0.0275(5) 0.0350(6) -0.0170(4) 0.0072(4) -0.0138(4)
C10C 0.052(8) 0.050(8) 0.038(8) -0.009(6) 0.007(6) -0.034(7)
C11C 0.030(7) 0.050(8) 0.038(8) -0.009(6) 0.001(6) -0.022(7)
C12C 0.028(6) 0.043(7) 0.034(7) -0.030(6) 0.004(5) -0.013(6)
C13C 0.026(6) 0.032(7) 0.037(7) -0.014(6) -0.002(5) -0.017(6)
C14C 0.030(7) 0.040(7) 0.043(8) -0.030(6) 0.002(6) -0.020(6)
C15C 0.010(6) 0.045(7) 0.037(7) -0.020(6) 0.000(5) -0.014(6)
C16C 0.025(6) 0.025(6) 0.036(7) -0.001(5) -0.011(6) -0.013(6)
C17C 0.032(7) 0.041(7) 0.045(8) -0.016(6) 0.007(6) -0.025(6)
C18C 0.065(9) 0.075(10) 0.076(11) -0.013(8) -0.024(8) -0.058(9)
C19C 0.042(8) 0.032(7) 0.067(10) -0.009(6) -0.008(7) -0.026(6)
Ru2C 0.0525(7) 0.0378(6) 0.0419(7) -0.0138(5) -0.0012(5) -0.0189(6)
O30C 0.020(4) 0.024(4) 0.046(5) -0.021(4) 0.005(4) -0.012(4)
C31C 0.012(6) 0.034(7) 0.045(8) -0.024(6) 0.005(6) -0.012(6)
O32C 0.028(4) 0.040(5) 0.042(6) -0.029(4) 0.009(4) -0.012(4)
C33C 0.023(6) 0.024(7) 0.057(9) -0.014(6) -0.007(6) -0.016(6)
O34C 0.037(5) 0.030(5) 0.038(5) -0.021(4) 0.006(4) -0.019(4)
C35C 0.029(7) 0.021(7) 0.051(9) -0.022(6) 0.003(6) -0.010(6)
C36C 0.029(7) 0.037(8) 0.059(9) -0.016(7) -0.024(6) -0.011(7)
C37C 0.020(6) 0.036(7) 0.068(10) -0.033(7) -0.001(6) -0.005(6)
O38C 0.037(5) 0.056(6) 0.068(7) -0.040(5) -0.004(5) -0.002(5)
C39C 0.057(10) 0.085(12) 0.067(11) -0.036(9) 0.020(8) -0.025(9)
O40C 0.037(5) 0.034(5) 0.091(8) -0.035(5) -0.038(5) 0.004(4)
C41C 0.057(9) 0.026(7) 0.090(12) -0.009(7) -0.016(8) -0.019(7)
C42C 0.036(8) 0.025(7) 0.058(10) -0.011(7) -0.004(7) -0.011(7)
O43C 0.058(6) 0.025(5) 0.064(7) -0.009(5) -0.012(5) -0.012(5)
O44C 0.029(5) 0.033(5) 0.047(6) -0.014(4) -0.002(4) -0.011(4)
O50C 0.018(4) 0.026(4) 0.040(5) -0.025(4) 0.013(3) -0.009(4)
C51C 0.018(6) 0.029(7) 0.042(8) -0.016(6) 0.006(6) -0.012(6)
O52C 0.020(4) 0.031(5) 0.046(5) -0.023(4) 0.011(4) -0.007(4)
C53C 0.014(6) 0.033(7) 0.042(8) -0.016(6) 0.002(6) -0.017(6)
O54C 0.020(4) 0.030(4) 0.029(5) -0.019(4) 0.008(4) -0.010(4)
C55C 0.023(6) 0.031(7) 0.042(8) -0.016(6) 0.001(6) -0.013(6)
C56C 0.025(6) 0.037(7) 0.048(8) -0.031(6) 0.001(6) -0.018(6)
C57C 0.023(6) 0.033(7) 0.038(8) -0.027(6) 0.010(6) -0.016(6)
O58C 0.027(5) 0.027(5) 0.050(6) -0.021(4) 0.000(4) -0.004(4)
C59C 0.020(7) 0.051(8) 0.093(11) -0.040(8) -0.002(7) -0.014(6)
O60C 0.032(5) 0.053(5) 0.051(6) -0.038(5) 0.014(4) -0.022(4)
C61C 0.085(11) 0.126(14) 0.076(12) -0.067(11) 0.037(9) -0.085(11)
C62C 0.019(6) 0.038(7) 0.056(9) -0.025(7) 0.018(6) -0.023(6)
O63C 0.038(5) 0.045(5) 0.034(5) -0.023(4) 0.019(4) -0.018(4)
O64C 0.031(5) 0.042(5) 0.040(5) -0.024(4) 0.004(4) -0.015(4)
C10D 0.033(7) 0.023(7) 0.031(7) -0.018(5) 0.002(5) -0.010(6)
N11D 0.023(5) 0.027(5) 0.035(6) -0.013(4) 0.002(4) -0.019(5)
C12D 0.018(6) 0.028(7) 0.024(7) -0.007(5) -0.003(5) -0.007(6)
N13D 0.016(5) 0.022(5) 0.031(6) -0.016(4) -0.005(4) -0.007(4)
C14D 0.009(6) 0.022(6) 0.038(7) -0.016(5) 0.004(5) -0.008(5)
N15D 0.023(5) 0.028(5) 0.028(6) -0.014(4) 0.004(4) -0.015(5)
N20D 0.024(5) 0.027(5) 0.030(6) -0.014(4) 0.001(4) -0.006(5)
C21D 0.018(6) 0.029(6) 0.016(6) -0.015(5) 0.009(5) -0.012(5)
C22D 0.016(6) 0.024(6) 0.033(7) -0.006(5) -0.001(5) -0.007(5)
C23D 0.024(6) 0.019(6) 0.062(9) -0.020(6) 0.001(6) -0.016(5)
C24D 0.012(6) 0.032(7) 0.051(8) -0.012(6) 0.002(5) -0.018(5)
C25D 0.005(5) 0.021(6) 0.056(8) -0.018(6) 0.008(5) -0.008(5)
N30D 0.025(5) 0.016(5) 0.036(6) -0.009(4) 0.006(4) -0.011(5)
C31D 0.027(6) 0.013(5) 0.028(7) -0.010(5) 0.007(5) -0.013(5)
C32D 0.026(6) 0.017(6) 0.035(7) -0.010(5) -0.004(5) -0.017(5)
C33D 0.018(6) 0.025(7) 0.044(8) -0.010(6) 0.001(5) -0.006(5)
C34D 0.018(6) 0.020(6) 0.029(7) -0.011(5) 0.010(5) -0.007(5)
C35D 0.023(6) 0.023(6) 0.046(8) -0.009(6) -0.003(6) -0.017(6)
N40D 0.017(5) 0.020(5) 0.050(7) -0.017(5) 0.003(4) -0.012(4)
C41D 0.011(6) 0.038(7) 0.045(8) -0.012(6) 0.005(5) -0.015(6)
C42D 0.023(6) 0.019(6) 0.028(7) -0.018(5) 0.002(5) -0.009(5)
C43D 0.020(6) 0.030(7) 0.038(7) -0.012(5) 0.008(5) -0.017(5)
C44D 0.017(6) 0.028(7) 0.047(8) -0.025(6) 0.007(5) -0.005(5)
C45D 0.023(7) 0.039(7) 0.032(7) -0.019(6) 0.012(5) -0.017(6)
C10E 0.032(7) 0.028(7) 0.007(6) -0.006(5) 0.000(5) -0.006(6)
N11E 0.025(6) 0.039(6) 0.030(6) -0.022(5) 0.003(4) -0.008(5)
C12E 0.031(7) 0.043(8) 0.034(8) -0.018(6) -0.004(6) -0.013(7)
N13E 0.024(5) 0.041(6) 0.031(6) -0.022(5) 0.003(4) -0.014(5)
C14E 0.029(7) 0.033(7) 0.022(7) -0.011(5) 0.005(5) -0.014(6)
N15E 0.016(5) 0.034(6) 0.051(7) -0.016(5) 0.006(5) -0.014(5)
N20E 0.028(6) 0.029(5) 0.019(5) -0.008(4) -0.003(4) -0.013(5)
C21E 0.009(6) 0.037(7) 0.030(7) -0.008(6) 0.007(5) -0.006(6)
C22E 0.018(6) 0.026(6) 0.031(7) -0.009(5) 0.007(5) -0.013(5)
C23E 0.039(8) 0.041(7) 0.050(9) -0.025(6) 0.016(6) -0.016(7)
C24E 0.025(7) 0.044(8) 0.049(8) -0.020(6) -0.004(6) -0.018(6)
C25E 0.017(6) 0.028(7) 0.050(8) -0.017(6) 0.005(6) -0.004(6)
N30E 0.030(6) 0.039(6) 0.028(6) -0.017(5) 0.010(4) -0.016(5)
C31E 0.037(7) 0.035(7) 0.023(7) -0.007(5) 0.001(5) -0.018(6)
C32E 0.017(6) 0.039(7) 0.032(7) -0.013(6) 0.008(5) -0.013(6)
C33E 0.021(6) 0.039(7) 0.042(8) -0.020(6) 0.014(5) -0.012(6)
C34E 0.037(7) 0.033(7) 0.049(8) -0.021(6) 0.008(6) -0.014(6)
C35E 0.027(7) 0.035(7) 0.058(9) -0.030(6) 0.013(6) -0.013(6)
N40E 0.035(7) 0.036(6) 0.069(8) -0.030(6) -0.011(6) -0.002(5)
C41E 0.018(6) 0.029(7) 0.050(8) -0.022(6) -0.006(6) -0.003(6)
C42E 0.033(7) 0.040(7) 0.057(9) -0.024(6) -0.010(6) -0.009(7)
C43E 0.031(7) 0.034(7) 0.063(9) -0.028(7) -0.003(6) -0.005(6)
C44E 0.021(7) 0.055(9) 0.076(10) -0.041(8) -0.020(7) 0.011(7)
C45E 0.030(8) 0.059(9) 0.066(10) -0.039(8) -0.017(7) -0.010(7)
C1F 0.049(8) 0.025(7) 0.050(9) -0.015(6) -0.002(7) -0.012(6)
Cl1F 0.089(3) 0.059(2) 0.080(3) -0.005(2) -0.005(2) -0.046(2)
Cl2F 0.059(2) 0.049(2) 0.043(2) -0.0225(17) -0.0010(17) -0.0150(18)
Cl3F 0.053(2) 0.072(3) 0.060(3) -0.030(2) 0.0054(18) -0.025(2)
C1G 0.013(12) 0.018(12) 0.13(2) -0.022(14) 0.023(14) -0.009(11)
Cl1G 0.083(7) 0.115(8) 0.112(9) 0.068(7) -0.042(6) -0.041(6)
Cl2G 0.151(10) 0.101(8) 0.109(9) -0.059(7) 0.026(8) -0.035(8)
Cl3G 0.115(9) 0.154(12) 0.179(14) -0.053(10) 0.025(9) -0.055(9)
C1H 0.048(8) 0.038(7) 0.049(9) -0.017(6) 0.009(7) -0.018(7)
Cl1H 0.079(3) 0.041(2) 0.077(3) -0.024(2) 0.005(2) -0.015(2)
Cl2H 0.051(2) 0.047(2) 0.063(3) -0.0148(18) 0.0029(18) -0.0196(18)
C1I 0.057(9) 0.059(9) 0.044(9) -0.012(7) -0.006(7) -0.044(8)
Cl1I 0.074(3) 0.065(2) 0.058(3) -0.023(2) -0.002(2) -0.032(2)
Cl2I 0.091(3) 0.103(3) 0.071(3) -0.020(2) -0.003(2) -0.074(3)
C1J 0.047(8) 0.026(7) 0.049(9) -0.016(6) 0.001(7) -0.007(6)
Cl1J 0.066(3) 0.093(4) 0.238(7) -0.109(4) 0.057(4) -0.041(3)
Cl2J 0.059(2) 0.048(2) 0.078(3) -0.0216(19) 0.003(2) -0.0247(19)
C1K 0.038(8) 0.044(8) 0.081(11) -0.040(7) 0.020(7) -0.025(7)
Cl1K 0.253(11) 0.202(9) 0.315(14) -0.121(9) 0.004(10) -0.123(9)
Cl2K 0.200(8) 0.139(6) 0.348(13) 0.005(7) -0.102(8) -0.117(6)
C1L 0.045(8) 0.078(10) 0.041(9) -0.017(7) 0.010(7) -0.036(8)
Cl3L 0.057(3) 0.117(4) 0.086(3) -0.033(3) 0.009(2) -0.039(3)
Cl4L 0.089(3) 0.095(3) 0.071(3) -0.013(2) -0.009(2) -0.059(3)
N1M 0.072(10) 0.122(13) 0.099(12) -0.058(10) 0.037(9) -0.056(9)
C2M 0.035(8) 0.053(8) 0.053(9) -0.031(7) 0.016(7) -0.031(7)
C3M 0.054(9) 0.042(8) 0.055(9) -0.033(7) 0.022(7) -0.026(7)
N1N 0.083(14) 0.173(19) 0.17(2) 0.019(18) -0.062(14) -0.071(14)
C2N 0.035(10) 0.071(11) 0.101(17) -0.011(12) -0.025(10) -0.029(9)
C3N 0.092(13) 0.044(9) 0.147(19) -0.037(11) -0.030(13) -0.031(9)

loop_
_atom_type_symbol
_atom_type_description
_atom_type_scat_dispersion_real
_atom_type_scat_dispersion_imag
_atom_type_scat_source
C C 0.0033 0.0016 'International Tables Vol C Tables 4.2.6.8 and 6.1.1.4'
H H 0.0000 0.0000 'International Tables Vol C Tables 4.2.6.8 and 6.1.1.4'
N N 0.0061 0.0033 'International Tables Vol C Tables 4.2.6.8 and 6.1.1.4'
O O 0.0106 0.0060 'International Tables Vol C Tables 4.2.6.8 and 6.1.1.4'
Cl Cl 0.1484 0.1585 'International Tables Vol C Tables 4.2.6.8 and 6.1.1.4'
Ru Ru -1.2594 0.8363 'International Tables Vol C Tables 4.2.6.8 and 6.1.1.4'

loop_
_geom_angle_atom_site_label_1
_geom_angle_atom_site_label_2
_geom_angle_atom_site_label_3
_geom_angle
O30A Ru1A O50A 77.3(3)
O30A Ru1A N20D 83.7(3)
O50A Ru1A N20D 82.8(3)
O30A Ru1A C11A 136.6(4)
O50A Ru1A C11A 143.3(4)
N20D Ru1A C11A 87.1(4)
O30A Ru1A C14A 107.5(3)
O50A Ru1A C14A 102.4(3)
N20D Ru1A C14A 168.4(4)
C11A Ru1A C14A 82.5(4)
C16A C11A C12A 119.3(10)
C16A C11A C10A 122.5(10)
C12A C11A C10A 118.0(10)
C16A C11A Ru1A 70.5(6)
C12A C11A Ru1A 71.4(6)
C10A C11A Ru1A 127.0(8)
C11A C12A C13A 118.1(10)
C14A C13A C12A 122.3(10)
C13A C14A C15A 117.5(10)
C13A C14A C17A 119.0(9)
C15A C14A C17A 123.5(9)
C13A C14A Ru1A 69.6(6)
C15A C14A Ru1A 69.7(6)
C17A C14A Ru1A 129.2(7)
C16A C15A C14A 121.4(10)
C11A C16A C15A 121.3(10)
C14A C17A C19A 114.3(9)
C14A C17A C18A 109.9(10)
C19A C17A C18A 107.9(10)
O44A Ru2A O64A 77.0(3)
O44A Ru2A N20E 84.0(3)
O64A Ru2A N20E 84.3(3)
O44A Ru2A C24A 127.1(5)
O64A Ru2A C24A 155.4(5)
N20E Ru2A C24A 92.7(4)
O44A Ru2A C21A 116.7(5)
O64A Ru2A C21A 92.8(4)
N20E Ru2A C21A 158.0(5)
C24A Ru2A C21A 80.9(5)
C26A C21A C22A 118.1(13)
C26A C21A C20A 123.3(17)
C22A C21A C20A 118.4(17)
C26A C21A Ru2A 70.8(8)
C22A C21A Ru2A 68.6(8)
C20A C21A Ru2A 127.4(10)
C23A C22A C21A 120.5(13)
C22A C23A C24A 122.7(13)
C23A C24A C25A 113.2(12)
C23A C24A C27A 121.4(15)
C25A C24A C27A 125.4(15)
C23A C24A Ru2A 68.3(7)
C25A C24A Ru2A 69.0(7)
C27A C24A Ru2A 132.1(10)
C26A C25A C24A 122.9(12)
C21A C26A C25A 122.4(13)
C28A C27A C24A 107.9(13)
C28A C27A C29A 96.4(15)
C24A C27A C29A 108.6(17)
C31A O30A Ru1A 125.3(7)
O32A C31A O30A 127.2(10)
O32A C31A C33A 119.8(10)
O30A C31A C33A 112.8(10)
C37A C33A O34A 109.6(9)
C37A C33A C31A 133.1(10)
O34A C33A C31A 117.3(9)
C33A O34A C35A 108.2(7)
C36A C35A O34A 107.8(9)
C36A C35A C42A 133.7(11)
O34A C35A C42A 118.5(9)
C35A C36A O40A 123.2(11)
C35A C36A C37A 108.4(10)
O40A C36A C37A 128.4(10)
C33A C37A O38A 127.5(11)
C33A C37A C36A 106.1(9)
O38A C37A C36A 126.2(10)
C37A O38A C39A 115.7(9)
C41A O40A C36A 124.9(12)
O43A C42A O44A 127.1(11)
O43A C42A C35A 119.5(11)
O44A C42A C35A 113.3(10)
C42A O44A Ru2A 126.1(7)
C51A O50A Ru1A 126.5(7)
O52A C51A O50A 126.4(10)
O52A C51A C53A 119.3(10)
O50A C51A C53A 114.3(10)
C57A C53A O54A 110.1(9)
C57A C53A C51A 134.0(11)
O54A C53A C51A 115.8(9)
C53A O54A C55A 108.0(8)
C56A C55A O54A 107.5(10)
C56A C55A C62A 134.7(11)
O54A C55A C62A 117.8(10)
C55A C56A O60A 125.7(11)
C55A C56A C57A 109.0(10)
O60A C56A C57A 125.2(10)
C53A C57A O58A 132.2(10)
C53A C57A C56A 105.4(10)
O58A C57A C56A 122.4(9)
C57A O58A C59A 114.9(9)
C61A O60A C56A 112.3(10)
O63A C62A O64A 125.8(11)
O63A C62A C55A 119.2(10)
O64A C62A C55A 115.0(10)
C62A O64A Ru2A 127.9(7)
O30B Ru1B O50B 77.3(3)
O30B Ru1B N30D 82.4(3)
O50B Ru1B N30D 84.6(3)
O30B Ru1B C14B 106.7(5)
O50B Ru1B C14B 100.8(4)
N30D Ru1B C14B 170.2(4)
O30B Ru1B C11B 136.1(4)
O50B Ru1B C11B 145.1(4)
N30D Ru1B C11B 89.7(4)
C14B Ru1B C11B 81.2(4)
C16B C11B C12B 117.6(10)
C16B C11B C10B 121.5(11)
C12B C11B C10B 120.9(11)
C16B C11B Ru1B 69.6(6)
C12B C11B Ru1B 70.5(7)
C10B C11B Ru1B 129.3(8)
C13B C12B C11B 119.3(11)
C12B C13B C14B 121.7(11)
C15B C14B C13B 118.0(11)
C15B C14B C17B 123.3(12)
C13B C14B C17B 118.6(14)
C15B C14B Ru1B 70.1(7)
C13B C14B Ru1B 69.5(6)
C17B C14B Ru1B 128.8(8)
C16B C15B C14B 120.6(11)
C15B C16B C11B 122.7(11)
C14B C17B C18B 111.9(10)
C14B C17B C19B 110.8(12)
C18B C17B C19B 107.6(12)
O44B Ru2B O64B 77.8(3)
O44B Ru2B N30E 83.5(3)
O64B Ru2B N30E 85.4(3)
O44B Ru2B C21B 117.3(4)
O64B Ru2B C21B 91.1(4)
N30E Ru2B C21B 157.7(4)
O44B Ru2B C24B 122.7(5)
O64B Ru2B C24B 159.2(5)
N30E Ru2B C24B 93.5(4)
C21B Ru2B C24B 82.0(5)
C22B C21B C26B 116.7(12)
C22B C21B C20B 121.8(13)
C26B C21B C20B 121.4(13)
C22B C21B Ru2B 71.2(7)
C26B C21B Ru2B 69.9(7)
C20B C21B Ru2B 127.8(9)
C23B C22B C21B 121.6(13)
C22B C23B C24B 122.7(13)
C23B C24B C25B 115.8(12)
C23B C24B C27B 125.3(15)
C25B C24B C27B 118.9(14)
C23B C24B Ru2B 69.5(7)
C25B C24B Ru2B 69.6(8)
C27B C24B Ru2B 131.3(11)
C26B C25B C24B 121.5(13)
C25B C26B C21B 121.6(13)
C28B C27B C29B 98(2)
C28B C27B C24B 112.0(16)
C29B C27B C24B 112.0(19)
C31B O30B Ru1B 126.0(7)
O32B C31B O30B 125.9(12)
O32B C31B C33B 118.9(12)
O30B C31B C33B 115.2(10)
C37B C33B O34B 108.3(11)
C37B C33B C31B 134.7(12)
O34B C33B C31B 116.7(10)
C35B O34B C33B 108.2(9)
O34B C35B C36B 109.4(11)
O34B C35B C42B 118.5(10)
C36B C35B C42B 132.1(12)
O40B C36B C35B 126.8(13)
O40B C36B C37B 127.5(11)
C35B C36B C37B 105.6(11)
O38B C37B C33B 130.9(13)
O38B C37B C36B 120.4(11)
C33B C37B C36B 108.5(11)
C37B O38B C39B 118.9(11)
C36B O40B C41B 115.7(10)
O43B C42B O44B 127.3(12)
O43B C42B C35B 120.5(12)
O44B C42B C35B 112.2(11)
C42B O44B Ru2B 125.6(8)
C51B O50B Ru1B 124.9(7)
O52B C51B O50B 128.7(10)
O52B C51B C53B 119.5(10)
O50B C51B C53B 111.7(10)
O54B C53B C57B 107.7(9)
O54B C53B C51B 118.3(10)
C57B C53B C51B 133.6(11)
C53B O54B C55B 108.7(8)
C56B C55B O54B 108.9(10)
C56B C55B C62B 136.1(11)
O54B C55B C62B 115.0(10)
C55B C56B O60B 134.1(11)
C55B C56B C57B 108.6(10)
O60B C56B C57B 117.2(11)
O58B C57B C53B 131.6(10)
O58B C57B C56B 122.2(9)
C53B C57B C56B 106.0(10)
C57B O58B C59B 117.5(9)
C56B O60B C61B 119.8(10)
O63B C62B O64B 126.3(11)
O63B C62B C55B 118.9(12)
O64B C62B C55B 114.8(11)
C62B O64B Ru2B 127.2(7)
O30C Ru1C N40D 84.0(3)
O30C Ru1C O50C 76.6(3)
N40D Ru1C O50C 83.2(3)
O30C Ru1C C11C 148.8(4)
N40D Ru1C C11C 88.4(4)
O50C Ru1C C11C 132.5(4)
O30C Ru1C C14C 100.1(4)
N40D Ru1C C14C 165.3(4)
O50C Ru1C C14C 111.4(4)
C11C Ru1C C14C 80.8(5)
C16C C11C C12C 118.0(11)
C16C C11C C10C 120.5(11)
C12C C11C C10C 121.5(11)
C16C C11C Ru1C 70.8(7)
C12C C11C Ru1C 70.2(7)
C10C C11C Ru1C 127.4(9)
C13C C12C C11C 120.9(10)
C12C C13C C14C 119.9(10)
C15C C14C C13C 119.2(11)
C15C C14C C17C 120.2(10)
C13C C14C C17C 120.6(10)
C15C C14C Ru1C 70.3(6)
C13C C14C Ru1C 71.1(6)
C17C C14C Ru1C 130.3(8)
C14C C15C C16C 121.2(10)
C11C C16C C15C 120.7(10)
C14C C17C C19C 113.7(9)
C14C C17C C18C 107.6(10)
C19C C17C C18C 109.3(10)
O44C Ru2C O64C 76.7(3)
O44C Ru2C N40E 82.1(4)
O64C Ru2C N40E 82.0(3)
O44C Ru2C C21O 102.0(9)
O64C Ru2C C21O 106.7(10)
N40E Ru2C C21O 170.9(10)
O44C Ru2C C24O 143.5(7)
O64C Ru2C C24O 136.8(7)
N40E Ru2C C24O 88.3(7)
C21O Ru2C C24O 83.6(11)
O44C Ru2C C24C 126.1(7)
O64C Ru2C C24C 157.2(7)
N40E Ru2C C24C 99.4(7)
C21O Ru2C C24C 71.6(11)
C24O Ru2C C24C 22.1(7)
O44C Ru2C C21C 113.8(6)
O64C Ru2C C21C 92.4(6)
N40E Ru2C C21C 161.6(7)
C21O Ru2C C21C 20.7(8)
C24O Ru2C C21C 83.7(9)
C24C Ru2C C21C 79.0(8)
C26C C21C C22C 119.4(13)
C26C C21C C20C 124.0(18)
C22C C21C C20C 116.5(17)
C26C C21C Ru2C 69.9(13)
C22C C21C Ru2C 71.0(12)
C20C C21C Ru2C 131(2)
C21C C22C C23C 119.2(15)
C24C C23C C22C 121.7(15)
C23C C24C C25C 117.3(13)
C23C C24C C27C 117.2(16)
C25C C24C C27C 125.4(18)
C23C C24C Ru2C 70.3(13)
C25C C24C Ru2C 68.5(14)
C27C C24C Ru2C 131(2)
C26C C25C C24C 120.5(16)
C21C C26C C25C 121.7(15)
C24C C27C C29C 115.3(19)
C24C C27C C28C 110(2)
C29C C27C C28C 103(2)
C22O C21O C26O 119.3(14)
C22O C21O C20O 118(2)
C26O C21O C20O 121(2)
C22O C21O Ru2C 71(2)
C26O C21O Ru2C 71.7(19)
C20O C21O Ru2C 120(3)
C21O C22O C23O 119.6(17)
C22O C23O C24O 121.0(16)
C25O C24O C23O 117.2(13)
C25O C24O C27O 127.8(19)
C23O C24O C27O 114.9(18)
C25O C24O Ru2C 69.9(13)
C23O C24O Ru2C 67.3(14)
C27O C24O Ru2C 138(2)
C24O C25O C26O 121.4(16)
C21O C26O C25O 121.2(16)
C24O C27O C29O 112(2)
C24O C27O C28O 108(2)
C29O C27O C28O 102(2)
C31C O30C Ru1C 125.7(7)
O32C C31C O30C 127.6(11)
O32C C31C C33C 120.7(10)
O30C C31C C33C 111.6(10)
O34C C33C C37C 110.5(11)
O34C C33C C31C 119.3(10)
C37C C33C C31C 130.2(12)
C33C O34C C35C 107.4(8)
C36C C35C O34C 109.5(11)
C36C C35C C42C 132.6(12)
O34C C35C C42C 117.8(9)
C35C C36C O40C 126.3(12)
C35C C36C C37C 107.8(11)
O40C C36C C37C 125.8(11)
O38C C37C C33C 127.1(12)
O38C C37C C36C 127.9(11)
C33C C37C C36C 104.7(11)
C37C O38C C39C 115.8(11)
C36C O40C C41C 116.0(9)
O43C C42C O44C 127.6(13)
O43C C42C C35C 119.1(11)
O44C C42C C35C 113.3(11)
C42C O44C Ru2C 125.5(8)
C51C O50C Ru1C 125.6(7)
O52C C51C O50C 128.3(11)
O52C C51C C53C 117.8(10)
O50C C51C C53C 113.9(10)
C57C C53C O54C 109.2(10)
C57C C53C C51C 133.5(11)
O54C C53C C51C 117.1(9)
C55C O54C C53C 108.4(8)
C56C C55C O54C 109.6(10)
C56C C55C C62C 130.7(11)
O54C C55C C62C 119.7(10)
C55C C56C O60C 129.7(11)
C55C C56C C57C 105.3(10)
O60C C56C C57C 125.0(10)
C53C C57C O58C 130.2(11)
C53C C57C C56C 107.4(10)
O58C C57C C56C 122.2(9)
C57C O58C C59C 113.8(9)
C56C O60C C61C 114.3(9)
O63C C62C O64C 126.8(12)
O63C C62C C55C 121.3(10)
O64C C62C C55C 111.9(11)
C62C O64C Ru2C 126.3(8)
N11D C10D N15D 126.1(10)
N11D C10D C22D 118.4(9)
N15D C10D C22D 115.5(10)
C10D N11D C12D 114.7(9)
N11D C12D N13D 124.9(10)
N11D C12D C32D 116.9(9)
N13D C12D C32D 118.0(9)
C14D N13D C12D 114.9(8)
N13D C14D N15D 125.2(9)
N13D C14D C42D 119.6(9)
N15D C14D C42D 115.2(9)
C10D N15D C14D 113.9(9)
C21D N20D C25D 117.2(9)
C21D N20D Ru1A 120.4(7)
C25D N20D Ru1A 122.4(6)
N20D C21D C22D 123.1(10)
C21D C22D C23D 119.7(9)
C21D C22D C10D 118.6(10)
C23D C22D C10D 121.7(10)
C22D C23D C24D 117.4(9)
C25D C24D C23D 119.8(10)
C24D C25D N20D 122.9(9)
C35D N30D C31D 119.2(9)
C35D N30D Ru1B 120.6(7)
C31D N30D Ru1B 120.1(7)
N30D C31D C32D 120.7(9)
C33D C32D C31D 120.0(10)
C33D C32D C12D 121.1(10)
C31D C32D C12D 118.8(9)
C32D C33D C34D 119.5(10)
C35D C34D C33D 116.9(10)
N30D C35D C34D 123.7(10)
C45D N40D C41D 117.0(9)
C45D N40D Ru1C 124.1(7)
C41D N40D Ru1C 118.8(7)
N40D C41D C42D 124.7(9)
C41D C42D C43D 117.8(9)
C41D C42D C14D 120.8(9)
C43D C42D C14D 121.3(9)
C42D C43D C44D 117.9(10)
C45D C44D C43D 118.8(10)
N40D C45D C44D 123.6(10)
N15E C10E N11E 124.4(10)
N15E C10E C22E 117.8(10)
N11E C10E C22E 117.8(11)
C12E N11E C10E 114.4(10)
N13E C12E N11E 125.6(11)
N13E C12E C42E 118.3(10)
N11E C12E C42E 115.8(11)
C14E N13E C12E 114.3(9)
N13E C14E N15E 126.6(11)
N13E C14E C32E 118.6(10)
N15E C14E C32E 114.8(10)
C14E N15E C10E 114.5(9)
C21E N20E C25E 118.8(9)
C21E N20E Ru2A 119.7(8)
C25E N20E Ru2A 121.5(7)
N20E C21E C22E 121.5(10)
C21E C22E C23E 120.2(10)
C21E C22E C10E 118.4(10)
C23E C22E C10E 121.4(10)
C24E C23E C22E 117.0(11)
C23E C24E C25E 121.5(12)
C24E C25E N20E 120.9(10)
C35E N30E C31E 118.6(10)
C35E N30E Ru2B 120.1(8)
C31E N30E Ru2B 121.3(7)
N30E C31E C32E 122.2(11)
C33E C32E C31E 118.7(11)
C33E C32E C14E 122.2(10)
C31E C32E C14E 119.1(10)
C34E C33E C32E 120.0(10)
C33E C34E C35E 119.4(11)
N30E C35E C34E 121.1(11)
C45E N40E C41E 118.1(11)
C45E N40E Ru2C 122.3(9)
C41E N40E Ru2C 119.4(8)
N40E C41E C42E 123.0(11)
C41E C42E C43E 119.7(11)
C41E C42E C12E 119.2(11)
C43E C42E C12E 121.1(12)
C44E C43E C42E 116.9(13)
C43E C44E C45E 120.6(12)
N40E C45E C44E 121.6(12)
Cl1F C1F Cl2F 108.7(7)
Cl1F C1F Cl3F 110.3(6)
Cl2F C1F Cl3F 110.9(7)
Cl2G C1G Cl3G 108.4(17)
Cl2G C1G Cl1G 108.5(14)
Cl3G C1G Cl1G 102.7(15)
Cl1H C1H Cl2H 111.3(7)
Cl2I C1I Cl1I 110.7(7)
Cl1J C1J Cl2J 110.6(7)
Cl2K C1K Cl1K 111.6(8)
Cl3L C1L Cl4L 111.2(7)
N1M C2M C3M 178.0(19)
N1N C2N C3N 175(2)

loop_
_geom_bond_atom_site_label_1
_geom_bond_atom_site_label_2
_geom_bond_distance
Ru1A O30A 2.079(7)
Ru1A O50A 2.081(7)
Ru1A N20D 2.109(9)
Ru1A C11A 2.175(10)
Ru1A C14A 2.197(9)
C10A C11A 1.533(15)
C11A C16A 1.401(15)
C11A C12A 1.427(15)
C12A C13A 1.461(16)
C13A C14A 1.399(14)
C14A C15A 1.420(14)
C14A C17A 1.536(15)
C15A C16A 1.415(14)
C17A C19A 1.541(16)
C17A C18A 1.545(16)
Ru2A O44A 2.086(7)
Ru2A O64A 2.104(8)
Ru2A N20E 2.116(9)
Ru2A C24A 2.225(12)
Ru2A C21A 2.234(13)
C20A C21A 1.49(2)
C21A C26A 1.37(2)
C21A C22A 1.42(2)
C22A C23A 1.39(2)
C23A C24A 1.45(2)
C24A C25A 1.451(19)
C24A C27A 1.50(2)
C25A C26A 1.372(18)
C27A C28A 1.48(2)
C27A C29A 1.73(3)
O30A C31A 1.306(13)
C31A O32A 1.217(12)
C31A C33A 1.492(15)
C33A C37A 1.357(15)
C33A O34A 1.377(12)
O34A C35A 1.387(12)
C35A C36A 1.357(15)
C35A C42A 1.475(15)
C36A O40A 1.389(14)
C36A C37A 1.434(16)
C37A O38A 1.370(13)
O38A C39A 1.441(16)
O40A C41A 1.320(17)
C42A O43A 1.222(13)
C42A O44A 1.298(13)
O50A C51A 1.282(13)
C51A O52A 1.271(13)
C51A C53A 1.502(15)
C53A C57A 1.352(14)
C53A O54A 1.368(12)
O54A C55A 1.372(12)
C55A C56A 1.355(15)
C55A C62A 1.469(16)
C56A O60A 1.399(13)
C56A C57A 1.416(16)
C57A O58A 1.354(13)
O58A C59A 1.430(14)
O60A C61A 1.379(17)
C62A O63A 1.251(13)
C62A O64A 1.297(13)
Ru1B O30B 2.093(8)
Ru1B O50B 2.100(7)
Ru1B N30D 2.117(8)
Ru1B C14B 2.187(11)
Ru1B C11B 2.218(11)
C10B C11B 1.506(16)
C11B C16B 1.421(16)
C11B C12B 1.428(16)
C12B C13B 1.419(16)
C13B C14B 1.420(17)
C14B C15B 1.412(18)
C14B C17B 1.522(17)
C15B C16B 1.380(15)
C17B C18B 1.541(17)
C17B C19B 1.66(2)
Ru2B O44B 2.091(7)
Ru2B O64B 2.114(8)
Ru2B N30E 2.124(9)
Ru2B C21B 2.196(12)
Ru2B C24B 2.203(14)
C20B C21B 1.509(18)
C21B C22B 1.401(17)
C21B C26B 1.432(18)
C22B C23B 1.384(18)
C23B C24B 1.419(19)
C24B C25B 1.43(2)
C24B C27B 1.53(2)
C25B C26B 1.393(19)
C27B C28B 1.42(3)
C27B C29B 1.49(4)
O30B C31B 1.309(14)
C31B O32B 1.254(14)
C31B C33B 1.463(17)
C33B C37B 1.369(16)
C33B O34B 1.379(14)
O34B C35B 1.363(13)
C35B C36B 1.394(16)
C35B C42B 1.506(17)
C36B O40B 1.371(15)
C36B C37B 1.411(18)
C37B O38B 1.367(14)
O38B C39B 1.37(2)
O40B C41B 1.388(16)
C42B O43B 1.225(14)
C42B O44B 1.317(15)
O50B C51B 1.292(13)
C51B O52B 1.218(13)
C51B C53B 1.497(15)
C53B O54B 1.369(13)
C53B C57B 1.404(15)
O54B C55B 1.384(13)
C55B C56B 1.339(16)
C55B C62B 1.492(16)
C56B O60B 1.368(13)
C56B C57B 1.419(16)
C57B O58B 1.372(13)
O58B C59B 1.425(14)
O60B C61B 1.403(14)
C62B O63B 1.253(14)
C62B O64B 1.298(14)
Ru1C O30C 2.098(7)
Ru1C N40D 2.102(8)
Ru1C O50C 2.105(7)
Ru1C C11C 2.196(12)
Ru1C C14C 2.200(11)
C10C C11C 1.496(17)
C11C C16C 1.396(16)
C11C C12C 1.424(16)
C12C C13C 1.412(16)
C13C C14C 1.414(15)
C14C C15C 1.376(15)
C14C C17C 1.549(16)
C15C C16C 1.422(15)
C17C C19C 1.562(16)
C17C C18C 1.570(17)
Ru2C O44C 2.093(8)
Ru2C O64C 2.104(8)
Ru2C N40E 2.116(11)
Ru2C C21O 2.15(4)
Ru2C C24O 2.18(3)
Ru2C C24C 2.25(2)
Ru2C C21C 2.28(2)
C20C C21C 1.57(2)
C21C C26C 1.39(2)
C21C C22C 1.42(2)
C22C C23C 1.45(2)
C23C C24C 1.41(2)
C24C C25C 1.43(2)
C24C C27C 1.51(2)
C25C C26C 1.43(2)
C27C C29C 1.56(3)
C27C C28C 1.61(3)
C20O C21O 1.56(2)
C21O C22O 1.40(3)
C21O C26O 1.41(3)
C22O C23O 1.44(3)
C23O C24O 1.44(3)
C24O C25O 1.41(2)
C24O C27O 1.51(2)
C25O C26O 1.42(2)
C27O C29O 1.59(4)
C27O C28O 1.62(3)
O30C C31C 1.292(12)
C31C O32C 1.231(13)
C31C C33C 1.504(16)
C33C O34C 1.345(14)
C33C C37C 1.389(15)
O34C C35C 1.382(13)
C35C C36C 1.347(16)
C35C C42C 1.490(17)
C36C O40C 1.387(14)
C36C C37C 1.432(18)
C37C O38C 1.370(15)
O38C C39C 1.383(16)
O40C C41C 1.403(15)
C42C O43C 1.219(14)
C42C O44C 1.307(14)
O50C C51C 1.284(13)
C51C O52C 1.244(13)
C51C C53C 1.493(16)
C53C C57C 1.339(15)
C53C O54C 1.373(13)
O54C C55C 1.368(13)
C55C C56C 1.363(15)
C55C C62C 1.482(17)
C56C O60C 1.373(13)
C56C C57C 1.460(16)
C57C O58C 1.378(13)
O58C C59C 1.424(14)
O60C C61C 1.403(15)
C62C O63C 1.229(14)
C62C O64C 1.313(13)
C10D N11D 1.330(14)
C10D N15D 1.333(13)
C10D C22D 1.496(15)
N11D C12D 1.345(13)
C12D N13D 1.357(13)
C12D C32D 1.484(15)
N13D C14D 1.314(12)
C14D N15D 1.377(13)
C14D C42D 1.481(14)
N20D C21D 1.355(12)
N20D C25D 1.382(13)
C21D C22D 1.382(14)
C22D C23D 1.406(15)
C23D C24D 1.418(14)
C24D C25D 1.364(14)
N30D C35D 1.326(13)
N30D C31D 1.362(13)
C31D C32D 1.410(14)
C32D C33D 1.367(15)
C33D C34D 1.418(15)
C34D C35D 1.410(14)
N40D C45D 1.337(13)
N40D C41D 1.348(14)
C41D C42D 1.392(14)
C42D C43D 1.400(14)
C43D C44D 1.425(15)
C44D C45D 1.386(15)
C10E N15E 1.347(14)
C10E N11E 1.353(14)
C10E C22E 1.477(15)
N11E C12E 1.337(14)
C12E N13E 1.336(14)
C12E C42E 1.523(17)
N13E C14E 1.323(14)
C14E N15E 1.324(13)
C14E C32E 1.496(16)
N20E C21E 1.336(13)
N20E C25E 1.380(14)
C21E C22E 1.396(15)
C22E C23E 1.405(16)
C23E C24E 1.372(16)
C24E C25E 1.376(16)
N30E C35E 1.353(14)
N30E C31E 1.355(14)
C31E C32E 1.397(15)
C32E C33E 1.375(16)
C33E C34E 1.368(16)
C34E C35E 1.409(16)
N40E C45E 1.331(15)
N40E C41E 1.360(14)
C41E C42E 1.379(17)
C42E C43E 1.395(17)
C43E C44E 1.392(18)
C44E C45E 1.406(19)
C1F Cl1F 1.741(13)
C1F Cl2F 1.744(13)
C1F Cl3F 1.787(13)
C1G Cl2G 1.53(3)
C1G Cl3G 1.77(2)
C1G Cl1G 1.92(3)
C1H Cl1H 1.737(12)
C1H Cl2H 1.797(13)
C1I Cl2I 1.755(12)
C1I Cl1I 1.782(13)
C1J Cl1J 1.734(12)
C1J Cl2J 1.781(13)
C1K Cl2K 1.648(14)
C1K Cl1K 1.804(15)
C1L Cl3L 1.723(13)
C1L Cl4L 1.822(15)
N1M C2M 1.109(16)
C2M C3M 1.441(17)
N1N C2N 1.07(3)
C2N C3N 1.44(3)

loop_
_platon_squeeze_void_nr
_platon_squeeze_void_average_x
_platon_squeeze_void_average_y
_platon_squeeze_void_average_z
_platon_squeeze_void_volume
_platon_squeeze_void_count_electrons
1 0.000 0.000 0.000 253.0 4.5
2 0.045 0.686 0.240 16.6 0.7
3 0.054 0.821 0.247 15.1 2.2
4 0.108 0.010 0.750 13.8 0.9
5 0.189 0.379 0.889 84.4 6.0
6 0.187 0.854 0.201 6.8 1.1
7 0.500 0.500 0.500 383.2 9.7
8 0.402 0.100 0.061 17.1 -0.9
9 0.598 0.900 0.939 17.1 -1.0
10 0.811 0.621 0.111 84.4 6.1
11 0.812 0.146 0.799 6.8 0.7
12 0.891 -0.010 0.250 13.8 0.9
13 0.946 0.179 0.753 14.5 2.0
14 0.955 0.314 0.759 17.1 0.4
